data_7037726
loop_
_publ_author_name
'Whitehead, George F. S.'
'Ferrando-Soria, Jes\'us'
'Carthy, Laura'
'Pritchard, Robin G.'
'Teat, Simon J.'
'Timco, Grigore A.'
'Winpenny, Richard E. P.'

_publ_section_title
;
 Synthesis and reactions of N-heterocycle functionalised variants of
 heterometallic {Cr7Ni} rings.
;
_journal_issue 4
_journal_name_full 'Dalton transactions (Cambridge, England : 2003)'
_journal_page_first 1638
_journal_page_last 1647
_journal_paper_doi 10.1039/c5dt04062k
_journal_volume 45
_journal_year 2016
_chemical_absolute_configuration unk
_chemical_formula_sum 'C177 H316 Ag Cr16 F16 N5 O68'
_chemical_formula_weight 4846.16
_chemical_name_systematic '[[nPr2NH2][Cr7NiF8(O2C5H9)(O2CC5H4N)]]2[AgNO3]'
_space_group_crystal_system orthorhombic
_space_group_IT_number 33
_space_group_name_Hall 'P 2c -2n'
_space_group_name_H-M_alt 'P n a 21'
_symmetry_space_group_name_Hall 'P 2c -2n'
_symmetry_space_group_name_H-M 'P n a 21'
_atom_sites_solution_hydrogens geom
_audit_conform_dict_location ftp://ftp.iucr.org/pub/cif_core.dic
_audit_conform_dict_name cif_core.dic
_audit_conform_dict_version 2.4
_audit_creation_date 2013-08-07T16:58:12-00:00
_audit_creation_method 'WinGX routine CIF_UPDATE'
_audit_update_record
;
2015-09-14 deposited with the CCDC.
2015-12-21 downloaded from the CCDC.
;
_cell_angle_alpha 90
_cell_angle_beta 90
_cell_angle_gamma 90
_cell_formula_units_Z 4
_cell_length_a 33.3454(10)
_cell_length_b 16.4902(5)
_cell_length_c 49.2045(16)
_cell_measurement_temperature 150(2)
_cell_volume 27056.2(15)
_computing_structure_refinement 'SHELXL-2012 (Sheldrick, 2012)'
_diffrn_ambient_temperature 150(2)
_diffrn_measured_fraction_theta_full 0.781
_diffrn_measured_fraction_theta_max 0.983
_diffrn_measurement_device_type 'Bruker APEX II CCD diffractometer'
_diffrn_measurement_method '\w rotation with narrow frames'
_diffrn_radiation_monochromator 'silicon 111'
_diffrn_radiation_type synchrotron
_diffrn_radiation_wavelength 0.7749
_diffrn_reflns_av_R_equivalents 0.0385
_diffrn_reflns_Laue_measured_fraction_full 0.781
_diffrn_reflns_Laue_measured_fraction_max 0.983
_diffrn_reflns_limit_h_max 36
_diffrn_reflns_limit_h_min -35
_diffrn_reflns_limit_k_max 18
_diffrn_reflns_limit_k_min -9
_diffrn_reflns_limit_l_max 54
_diffrn_reflns_limit_l_min -49
_diffrn_reflns_number 68677
_diffrn_reflns_point_group_measured_fraction_full 0.718
_diffrn_reflns_point_group_measured_fraction_max 0.905
_diffrn_reflns_theta_full 25.242
_diffrn_reflns_theta_max 23.256
_diffrn_reflns_theta_min 2.952
_exptl_absorpt_coefficient_mu 0.785
_exptl_absorpt_correction_T_max 0.7457
_exptl_absorpt_correction_T_min 0.6112
_exptl_absorpt_correction_type multi-scan
_exptl_crystal_colour Green
_exptl_crystal_density_diffrn 1.190
_exptl_crystal_description Block
_exptl_crystal_F_000 10128.0
_exptl_crystal_recrystallization_method 'Re-crystallisation from solvent: Toluene'
_refine_diff_density_max 0.976
_refine_diff_density_min -0.797
_refine_diff_density_rms 0.12
_refine_ls_abs_structure_details
;
 Refined as a perfect inversion twin.
;
_refine_ls_abs_structure_Flack 0.44(3)
_refine_ls_extinction_method none
_refine_ls_goodness_of_fit_ref 1.07
_refine_ls_hydrogen_treatment constr
_refine_ls_matrix_type full
_refine_ls_number_parameters 2549
_refine_ls_number_reflns 35148
_refine_ls_number_restraints 4437
_refine_ls_restrained_S_all 1.067
_refine_ls_R_factor_all 0.1206
_refine_ls_R_factor_gt 0.1062
_refine_ls_shift/su_max 0.112
_refine_ls_shift/su_mean 0.003
_refine_ls_structure_factor_coef Fsqd
_refine_ls_weighting_details
;
 w=1/[\s^2^(Fo^2^)+(0.1354P)^2^+175.0004P]
 where P=(Fo^2^+2Fc^2^)/3
;
_refine_ls_weighting_scheme calc
_refine_ls_wR_factor_gt 0.2781
_refine_ls_wR_factor_ref 0.2891
_reflns_number_gt 29221
_reflns_number_total 35148
_reflns_threshold_expression 'I > 2\s(I)'
_cod_data_source_file c5dt04062k2.cif
_cod_data_source_block cb_16_09
_cod_depositor_comments 'Adding full bibliography for 7037717--7037737.cif.'
_cod_original_formula_sum 'C177 H316 Ag Cr16 F16 N5 O68 '
_cod_database_code 7037726

loop_
_symmetry_equiv_pos_as_xyz
'x, y, z'
'-x, -y, z+1/2'
'-x+1/2, y+1/2, z+1/2'
'x+1/2, -y+1/2, z'

loop_
_atom_site_label
_atom_site_type_symbol
_atom_site_fract_x
_atom_site_fract_y
_atom_site_fract_z
_atom_site_U_iso_or_equiv
_atom_site_adp_type
_atom_site_occupancy
_atom_site_calc_flag
Cr1A Cr 1.01838(6) 0.29581(11) -0.08013(5) 0.0592(6) Uani 1 d
Cr2A Cr 1.08174(6) 0.15193(11) -0.05274(5) 0.0629(6) Uani 1 d
Cr3A Cr 1.07385(9) -0.04444(16) -0.03433(8) 0.1102(11) Uani 1 d
Cr4A Cr 0.99990(7) -0.18324(12) -0.03803(6) 0.0703(7) Uani 1 d
Cr5A Cr 0.90333(8) -0.18094(11) -0.05770(5) 0.0773(8) Uani 1 d
Cr6A Cr 0.84109(6) -0.04969(11) -0.08850(6) 0.0671(7) Uani 1 d
Cr7A Cr 0.84679(6) 0.14797(10) -0.10522(5) 0.0522(6) Uani 1 d
Cr8A Cr 0.92411(6) 0.28277(10) -0.11131(5) 0.0562(6) Uani 1 d
F1A F 1.02923(19) 0.1899(3) -0.05842(15) 0.0529(19) Uani 1 d
F2A F 1.0607(2) 0.0446(4) -0.05755(16) 0.061(2) Uani 1 d
F3A F 1.0188(2) -0.0748(4) -0.03366(16) 0.061(2) Uani 1 d
F4A F 0.9578(2) -0.1451(3) -0.06099(14) 0.058(2) Uani 1 d
F5A F 0.8846(2) -0.0732(3) -0.06471(13) 0.0522(19) Uani 1 d
F6A F 0.8701(2) 0.0409(3) -0.10147(14) 0.0493(18) Uani 1 d
F7A F 0.89680(19) 0.1898(3) -0.09236(15) 0.0502(18) Uani 1 d
F8A F 0.9743(2) 0.2313(3) -0.09955(16) 0.060(2) Uani 1 d
O1A O 1.0619(3) 0.3540(4) -0.0573(3) 0.081(3) Uani 1 d
O2A O 1.1044(3) 0.2609(6) -0.0487(3) 0.113(5) Uani 1 d
O3A O 1.0597(3) 0.2562(6) -0.1082(2) 0.079(3) Uani 1 d
O4A O 1.0948(3) 0.1542(5) -0.0914(2) 0.080(3) Uani 1 d
O5A O 1.1362(3) 0.1109(5) -0.0461(3) 0.086(4) Uani 1 d
O6A O 1.1314(4) -0.0154(8) -0.0340(4) 0.170(6) Uani 1 d
O7A O 1.0714(4) 0.1455(7) -0.0128(3) 0.111(4) Uani 1 d
O8A O 1.0681(5) 0.0169(10) -0.0020(3) 0.173(5) Uani 1 d
O9A O 1.0882(6) -0.1378(9) -0.0105(5) 0.207(7) Uani 1 d
O10A O 1.0397(4) -0.2249(7) -0.0149(3) 0.124(5) Uani 1 d
O11A O 1.0841(4) -0.1130(6) -0.0651(4) 0.152(5) Uani 1 d
O12A O 1.0329(4) -0.1994(7) -0.0691(3) 0.112(4) Uani 1 d
O13A O 0.9806(4) -0.2970(5) -0.0409(3) 0.110(4) Uani 1 d
O14A O 0.9191(4) -0.2890(6) -0.0476(4) 0.130(5) Uani 1 d
O15A O 0.9665(3) -0.1716(6) -0.0061(2) 0.076(3) Uani 1 d
O16A O 0.9042(3) -0.1535(9) -0.0193(2) 0.106(4) Uani 1 d
O17A O 0.8474(4) -0.2166(6) -0.0533(3) 0.131(4) Uani 1 d
O18A O 0.8111(3) -0.1420(5) -0.0769(3) 0.105(4) Uani 1 d
O19A O 0.9004(4) -0.2078(7) -0.0950(2) 0.118(4) Uani 1 d
O20A O 0.8645(4) -0.1166(5) -0.1170(2) 0.085(3) Uani 1 d
O21A O 0.7980(3) -0.0283(6) -0.1138(3) 0.127(5) Uani 1 d
O22A O 0.7970(3) 0.1039(5) -0.1184(2) 0.072(3) Uani 1 d
O23A O 0.8152(3) 0.0120(5) -0.0612(3) 0.094(3) Uani 1 d
O24A O 0.8276(3) 0.1426(5) -0.0678(2) 0.073(3) Uani 1 d
O25A O 0.8226(3) 0.2538(5) -0.1078(2) 0.068(3) Uani 1 d
O26A O 0.8707(3) 0.3346(4) -0.1212(2) 0.065(3) Uani 1 d
O27A O 0.8643(3) 0.1516(5) -0.14331(18) 0.061(3) Uani 1 d
O28A O 0.9229(3) 0.2154(6) -0.1459(2) 0.074(3) Uani 1 d
O29A O 0.9519(3) 0.3698(6) -0.1297(2) 0.075(3) Uani 1 d
O30A O 1.0054(3) 0.3926(5) -0.1048(2) 0.073(3) Uani 1 d
O31A O 0.9189(3) 0.3388(4) -0.07513(17) 0.050(2) Uani 1 d
O32A O 0.9749(2) 0.3209(4) -0.05106(19) 0.055(2) Uani 1 d
C1A C 1.0922(4) 0.3295(7) -0.0488(3) 0.085(5) Uani 1 d
C2A C 1.1267(4) 0.3922(7) -0.0423(3) 0.173(7) Uani 1 d
C3A C 1.1472(4) 0.3681(10) -0.0163(2) 0.210(8) Uani 1 d
H3A1 H 1.1455 0.3103 -0.014 0.316 Uiso 1 calc
H3A2 H 1.1343 0.3944 -0.0012 0.316 Uiso 1 calc
H3A3 H 1.1748 0.3841 -0.017 0.316 Uiso 1 calc
C4A C 1.1581(4) 0.3899(11) -0.0647(3) 0.246(9) Uani 1 d
H4A1 H 1.1708 0.3376 -0.0649 0.369 Uiso 1 calc
H4A2 H 1.1779 0.431 -0.0614 0.369 Uiso 1 calc
H4A3 H 1.1455 0.3996 -0.0819 0.369 Uiso 1 calc
C5A C 1.1103(5) 0.4751(6) -0.0404(4) 0.286(13) Uani 1 d
H5A1 H 1.1281 0.5082 -0.0298 0.43 Uiso 1 calc
H5A2 H 1.0844 0.4734 -0.0319 0.43 Uiso 1 calc
H5A3 H 1.1078 0.4975 -0.0583 0.43 Uiso 1 calc
C6A C 1.0857(5) 0.1995(9) -0.1096(3) 0.078(4) Uani 1 d
C7A C 1.1107(4) 0.1907(8) -0.1351(3) 0.123(6) Uani 1 d
C8A C 1.1456(5) 0.2475(11) -0.1332(5) 0.302(9) Uani 1 d
H8A1 H 1.1623 0.232 -0.1181 0.453 Uiso 1 calc
H8A2 H 1.136 0.3017 -0.1304 0.453 Uiso 1 calc
H8A3 H 1.1609 0.2451 -0.1497 0.453 Uiso 1 calc
C9A C 1.1309(6) 0.1086(8) -0.1378(6) 0.226(10) Uani 1 d
H9A1 H 1.1402 0.091 -0.1203 0.339 Uiso 1 calc
H9A2 H 1.1533 0.113 -0.15 0.339 Uiso 1 calc
H9A3 H 1.1121 0.0699 -0.1449 0.339 Uiso 1 calc
C10A C 1.0856(6) 0.2057(19) -0.1595(3) 0.284(13) Uani 1 d
H10A H 1.0712 0.2557 -0.1573 0.426 Uiso 1 calc
H10B H 1.0669 0.1619 -0.1617 0.426 Uiso 1 calc
H10C H 1.1025 0.2091 -0.1753 0.426 Uiso 1 calc
C11A C 1.1491(5) 0.0430(9) -0.0393(5) 0.097(5) Uani 1 d
C12A C 1.1940(4) 0.0379(6) -0.0392(3) 0.111(5) Uani 1 d
C13A C 1.2061(6) -0.0030(10) -0.0653(3) 0.154(7) Uani 1 d
H13A H 1.1935 -0.0551 -0.0665 0.232 Uiso 1 calc
H13B H 1.2347 -0.0096 -0.0657 0.232 Uiso 1 calc
H13C H 1.1979 0.0298 -0.0805 0.232 Uiso 1 calc
C14A C 1.2064(5) -0.0128(9) -0.0151(3) 0.129(6) Uani 1 d
H14A H 1.1936 -0.0648 -0.0161 0.194 Uiso 1 calc
H14B H 1.1986 0.014 0.0014 0.194 Uiso 1 calc
H14C H 1.235 -0.02 -0.0152 0.194 Uiso 1 calc
C15A C 1.2148(4) 0.1190(6) -0.0379(5) 0.125(8) Uani 1 d
H15A H 1.2069 0.1513 -0.0532 0.188 Uiso 1 calc
H15B H 1.2433 0.1111 -0.0384 0.188 Uiso 1 calc
H15C H 1.2075 0.1463 -0.0214 0.188 Uiso 1 calc
C16A C 1.0661(7) 0.084(2) 0.0051(5) 0.141(6) Uani 1 d
C17A C 1.0651(4) 0.1218(9) 0.0331(4) 0.185(7) Uani 1 d
C18A C 1.0586(7) 0.0490(10) 0.0507(4) 0.222(9) Uani 1 d
H18A H 1.0823 0.016 0.0507 0.333 Uiso 1 calc
H18B H 1.0364 0.018 0.0438 0.333 Uiso 1 calc
H18C H 1.0527 0.0661 0.0689 0.333 Uiso 1 calc
C19A C 1.1052(4) 0.1585(16) 0.0407(6) 0.270(13) Uani 1 d
H19A H 1.1248 0.1162 0.0424 0.405 Uiso 1 calc
H19B H 1.1027 0.1868 0.0576 0.405 Uiso 1 calc
H19C H 1.1135 0.1957 0.0268 0.405 Uiso 1 calc
C20A C 1.0333(5) 0.1839(11) 0.0362(5) 0.185(9) Uani 1 d
H20A H 1.0413 0.2329 0.0272 0.277 Uiso 1 calc
H20B H 1.0292 0.1948 0.0552 0.277 Uiso 1 calc
H20C H 1.0088 0.1643 0.0284 0.277 Uiso 1 calc
C21A C 1.0736(7) -0.2022(11) -0.0056(6) 0.147(6) Uani 1 d
C22A C 1.0949(4) -0.2522(8) 0.0139(3) 0.185(7) Uani 1 d
C23A C 1.1185(6) -0.3189(11) 0.0008(5) 0.278(11) Uani 1 d
H23A H 1.1302 -0.3526 0.0146 0.418 Uiso 1 calc
H23B H 1.1394 -0.2959 -0.0102 0.418 Uiso 1 calc
H23C H 1.101 -0.3509 -0.0104 0.418 Uiso 1 calc
C24A C 1.0640(5) -0.2900(15) 0.0322(4) 0.303(10) Uani 1 d
H24A H 1.077 -0.3253 0.045 0.455 Uiso 1 calc
H24B H 1.0453 -0.3206 0.0215 0.455 Uiso 1 calc
H24C H 1.05 -0.2481 0.0419 0.455 Uiso 1 calc
C25A C 1.1228(6) -0.2038(13) 0.0311(5) 0.321(12) Uani 1 d
H25A H 1.138 -0.2395 0.0425 0.482 Uiso 1 calc
H25B H 1.1077 -0.1668 0.0421 0.482 Uiso 1 calc
H25C H 1.1408 -0.1738 0.0196 0.482 Uiso 1 calc
C26A C 1.0674(5) -0.1700(11) -0.0772(5) 0.113(5) Uani 1 d
C27A C 1.0858(4) -0.2053(8) -0.1037(3) 0.176(6) Uani 1 d
C28A C 1.1073(6) -0.1416(10) -0.1196(5) 0.247(10) Uani 1 d
H28A H 1.1301 -0.1229 -0.1095 0.37 Uiso 1 calc
H28B H 1.0895 -0.097 -0.123 0.37 Uiso 1 calc
H28C H 1.1162 -0.164 -0.1366 0.37 Uiso 1 calc
C29A C 1.1159(5) -0.2635(11) -0.0920(5) 0.290(10) Uani 1 d
H29A H 1.1382 -0.2337 -0.0847 0.435 Uiso 1 calc
H29B H 1.1252 -0.2994 -0.106 0.435 Uiso 1 calc
H29C H 1.1036 -0.2945 -0.0778 0.435 Uiso 1 calc
C30A C 1.0536(5) -0.2445(14) -0.1200(4) 0.237(10) Uani 1 d
H30A H 1.0427 -0.2893 -0.11 0.356 Uiso 1 calc
H30B H 1.0646 -0.2637 -0.1369 0.356 Uiso 1 calc
H30C H 1.0328 -0.2058 -0.1237 0.356 Uiso 1 calc
C31A C 0.9485(6) -0.3285(7) -0.0473(3) 0.081(4) Uani 1 d
C32A C 0.9498(4) -0.4189(6) -0.0457(2) 0.123(6) Uani 1 d
C33A C 0.9220(5) -0.4554(8) -0.0656(3) 0.198(8) Uani 1 d
H33A H 0.8976 -0.4244 -0.0661 0.297 Uiso 1 calc
H33B H 0.9161 -0.5101 -0.0604 0.297 Uiso 1 calc
H33C H 0.9342 -0.4552 -0.0833 0.297 Uiso 1 calc
C34A C 0.9371(8) -0.4407(10) -0.0170(3) 0.261(11) Uani 1 d
H34A H 0.954 -0.4128 -0.0042 0.391 Uiso 1 calc
H34B H 0.9397 -0.4981 -0.0144 0.391 Uiso 1 calc
H34C H 0.9097 -0.4249 -0.0142 0.391 Uiso 1 calc
C35A C 0.9909(4) -0.4549(10) -0.0479(6) 0.274(13) Uani 1 d
H35A H 1.0081 -0.431 -0.0345 0.41 Uiso 1 calc
H35B H 1.0014 -0.4443 -0.0657 0.41 Uiso 1 calc
H35C H 0.9894 -0.5124 -0.045 0.41 Uiso 1 calc
C36A C 0.9291(5) -0.1631(9) -0.0029(3) 0.072(4) Uani 1 d
C37A C 0.9177(4) -0.1558(7) 0.0279(3) 0.103(5) Uani 1 d
C38A C 0.8827(4) -0.1028(9) 0.0327(5) 0.137(7) Uani 1 d
H38A H 0.8896 -0.0479 0.0281 0.205 Uiso 1 calc
H38B H 0.8752 -0.1055 0.0515 0.205 Uiso 1 calc
H38C H 0.8607 -0.1205 0.0216 0.205 Uiso 1 calc
C39A C 0.9068(7) -0.2417(7) 0.0354(4) 0.191(10) Uani 1 d
H39A H 0.9296 -0.2763 0.0327 0.286 Uiso 1 calc
H39B H 0.8851 -0.2599 0.0242 0.286 Uiso 1 calc
H39C H 0.8989 -0.2437 0.0542 0.286 Uiso 1 calc
C40A C 0.9513(5) -0.1279(13) 0.0461(4) 0.179(8) Uani 1 d
H40A H 0.9745 -0.1612 0.0431 0.269 Uiso 1 calc
H40B H 0.9431 -0.1323 0.0648 0.269 Uiso 1 calc
H40C H 0.9577 -0.0724 0.0421 0.269 Uiso 1 calc
C41A C 0.8165(5) -0.2023(9) -0.0623(4) 0.083(4) Uani 1 d
C42A C 0.7811(4) -0.2567(8) -0.0576(3) 0.144(6) Uani 1 d
C43A C 0.7432(4) -0.2115(10) -0.0509(6) 0.257(12) Uani 1 d
H43A H 0.7223 -0.2495 -0.0467 0.385 Uiso 1 calc
H43B H 0.7353 -0.1793 -0.0663 0.385 Uiso 1 calc
H43C H 0.7477 -0.1768 -0.0356 0.385 Uiso 1 calc
C44A C 0.7711(7) -0.3027(12) -0.0835(3) 0.230(8) Uani 1 d
H44A H 0.7933 -0.3368 -0.0884 0.344 Uiso 1 calc
H44B H 0.766 -0.2648 -0.0979 0.344 Uiso 1 calc
H44C H 0.7477 -0.3355 -0.0806 0.344 Uiso 1 calc
C45A C 0.7915(7) -0.3156(11) -0.0356(3) 0.281(9) Uani 1 d
H45A H 0.8189 -0.3325 -0.0377 0.421 Uiso 1 calc
H45B H 0.7743 -0.362 -0.0368 0.421 Uiso 1 calc
H45C H 0.7882 -0.2901 -0.0182 0.421 Uiso 1 calc
C46A C 0.8891(5) -0.1784(7) -0.1159(3) 0.078(4) Uani 1 d
C47A C 0.9008(4) -0.2290(8) -0.1410(3) 0.121(6) Uani 1 d
C48A C 0.9446(4) -0.2497(14) -0.1411(5) 0.167(8) Uani 1 d
H48A H 0.9507 -0.2834 -0.1257 0.251 Uiso 1 calc
H48B H 0.9601 -0.2007 -0.1401 0.251 Uiso 1 calc
H48C H 0.9512 -0.2781 -0.1575 0.251 Uiso 1 calc
C49A C 0.8771(6) -0.3070(8) -0.1383(4) 0.176(8) Uani 1 d
H49A H 0.8843 -0.3338 -0.1217 0.264 Uiso 1 calc
H49B H 0.883 -0.3419 -0.1534 0.264 Uiso 1 calc
H49C H 0.8489 -0.2949 -0.1382 0.264 Uiso 1 calc
C50A C 0.8902(8) -0.1806(12) -0.1651(3) 0.208(11) Uani 1 d
H50A H 0.8962 -0.211 -0.1813 0.311 Uiso 1 calc
H50B H 0.9054 -0.1312 -0.1651 0.311 Uiso 1 calc
H50C H 0.8621 -0.1682 -0.1647 0.311 Uiso 1 calc
C51A C 0.7798(4) 0.0350(8) -0.1202(4) 0.077(4) Uani 1 d
C52A C 0.7436(4) 0.0240(7) -0.1374(3) 0.097(5) Uani 1 d
C53A C 0.7469(7) -0.0207(12) -0.1643(3) 0.196(9) Uani 1 d
H53A H 0.7589 -0.0729 -0.1614 0.294 Uiso 1 calc
H53B H 0.7633 0.0101 -0.1766 0.294 Uiso 1 calc
H53C H 0.7206 -0.0276 -0.172 0.294 Uiso 1 calc
C54A C 0.7268(5) 0.1032(7) -0.1459(4) 0.141(7) Uani 1 d
H54A H 0.7022 0.0946 -0.1557 0.211 Uiso 1 calc
H54B H 0.7456 0.1305 -0.1575 0.211 Uiso 1 calc
H54C H 0.7216 0.1358 -0.1302 0.211 Uiso 1 calc
C55A C 0.7175(5) -0.0263(12) -0.1193(4) 0.207(9) Uani 1 d
H55A H 0.7327 -0.071 -0.1123 0.311 Uiso 1 calc
H55B H 0.6951 -0.0465 -0.1295 0.311 Uiso 1 calc
H55C H 0.7079 0.0064 -0.1045 0.311 Uiso 1 calc
C56A C 0.8128(4) 0.0850(8) -0.0540(3) 0.068(4) Uani 1 d
C57A C 0.7921(3) 0.1087(7) -0.0271(3) 0.092(5) Uani 1 d
C58A C 0.8249(4) 0.1184(12) -0.0061(3) 0.128(7) Uani 1 d
H58A H 0.8388 0.0679 -0.004 0.193 Uiso 1 calc
H58B H 0.8132 0.1341 0.0109 0.193 Uiso 1 calc
H58C H 0.8433 0.1595 -0.012 0.193 Uiso 1 calc
C59A C 0.7645(5) 0.0403(8) -0.0191(4) 0.154(7) Uani 1 d
H59A H 0.7797 -0.0086 -0.0169 0.23 Uiso 1 calc
H59B H 0.7446 0.0326 -0.033 0.23 Uiso 1 calc
H59C H 0.7515 0.0535 -0.0022 0.23 Uiso 1 calc
C60A C 0.7691(5) 0.1857(8) -0.0308(5) 0.121(7) Uani 1 d
H60A H 0.7558 0.1993 -0.0141 0.181 Uiso 1 calc
H60B H 0.7496 0.1788 -0.0449 0.181 Uiso 1 calc
H60C H 0.7872 0.2286 -0.0356 0.181 Uiso 1 calc
C61A C 0.8346(4) 0.3205(7) -0.1141(3) 0.061(3) Uani 1 d
C62A C 0.8068(3) 0.3924(6) -0.1170(2) 0.061(3) Uani 1 d
C63A C 0.7637(3) 0.3663(8) -0.1181(3) 0.074(4) Uani 1 d
H63A H 0.7468 0.4132 -0.1197 0.111 Uiso 1 calc
H63B H 0.757 0.3372 -0.1018 0.111 Uiso 1 calc
H63C H 0.7597 0.3317 -0.1336 0.111 Uiso 1 calc
C64A C 0.8160(5) 0.4379(10) -0.1432(3) 0.135(6) Uani 1 d
H64A H 0.7985 0.4839 -0.1447 0.203 Uiso 1 calc
H64B H 0.8119 0.4025 -0.1584 0.203 Uiso 1 calc
H64C H 0.8433 0.456 -0.1429 0.203 Uiso 1 calc
C65A C 0.8136(5) 0.4408(8) -0.0916(3) 0.106(5) Uani 1 d
H65A H 0.7968 0.488 -0.0919 0.159 Uiso 1 calc
H65B H 0.8412 0.4572 -0.0907 0.159 Uiso 1 calc
H65C H 0.8072 0.4082 -0.076 0.159 Uiso 1 calc
C66A C 0.8950(4) 0.1745(7) -0.1557(3) 0.056(3) Uani 1 d
C67A C 0.8983(3) 0.1542(6) -0.1854(3) 0.072(4) Uani 1 d
C68A C 0.8624(4) 0.1110(9) -0.1960(4) 0.147(6) Uani 1 d
H68A H 0.8582 0.0622 -0.1858 0.22 Uiso 1 calc
H68B H 0.8666 0.0976 -0.2148 0.22 Uiso 1 calc
H68C H 0.8393 0.1454 -0.1944 0.22 Uiso 1 calc
C69A C 0.9345(4) 0.0996(10) -0.1903(5) 0.193(8) Uani 1 d
H69A H 0.9304 0.0484 -0.1814 0.289 Uiso 1 calc
H69B H 0.9581 0.125 -0.1831 0.289 Uiso 1 calc
H69C H 0.9378 0.0911 -0.2095 0.289 Uiso 1 calc
C70A C 0.9067(6) 0.2303(7) -0.2008(3) 0.120(7) Uani 1 d
H70A H 0.9308 0.255 -0.1939 0.18 Uiso 1 calc
H70B H 0.8847 0.2672 -0.1987 0.18 Uiso 1 calc
H70C H 0.9102 0.2177 -0.2197 0.18 Uiso 1 calc
C71A C 0.9867(5) 0.4074(8) -0.1254(3) 0.073(4) Uani 1 d
C72A C 0.9957(3) 0.4637(7) -0.1476(3) 0.093(5) Uani 1 d
C73A C 0.9974(7) 0.4185(11) -0.1737(3) 0.147(8) Uani 1 d
H73A H 0.9712 0.3977 -0.1779 0.22 Uiso 1 calc
H73B H 1.0159 0.3743 -0.1721 0.22 Uiso 1 calc
H73C H 1.006 0.4543 -0.1879 0.22 Uiso 1 calc
C74A C 0.9658(4) 0.5317(8) -0.1504(5) 0.128(7) Uani 1 d
H74A H 0.9405 0.5101 -0.1563 0.192 Uiso 1 calc
H74B H 0.9753 0.5702 -0.1635 0.192 Uiso 1 calc
H74C H 0.9624 0.5581 -0.1332 0.192 Uiso 1 calc
C75A C 1.0354(4) 0.4974(9) -0.1398(4) 0.130(7) Uani 1 d
H75A H 1.0328 0.5275 -0.1232 0.195 Uiso 1 calc
H75B H 1.0448 0.5326 -0.154 0.195 Uiso 1 calc
H75C H 1.0541 0.4539 -0.1373 0.195 Uiso 1 calc
C76A C 0.9381(4) 0.3310(5) -0.0527(3) 0.054(3) Uani 1 d
C77A C 0.9140(5) 0.3366(6) -0.0277(3) 0.062(3) Uani 1 d
C78A C 0.9317(6) 0.3332(8) -0.0026(3) 0.082(4) Uani 1 d
H78A H 0.9594 0.3295 -0.0011 0.098 Uiso 1 calc
C79A C 0.9078(6) 0.3355(9) 0.0206(3) 0.089(5) Uani 1 d
H79A H 0.9197 0.333 0.0377 0.107 Uiso 1 calc
N80A N 0.8687(5) 0.3412(8) 0.0186(3) 0.096(4) Uani 1 d
C81A C 0.8515(6) 0.3419(12) -0.0051(3) 0.097(5) Uani 1 d
H81A H 0.8236 0.343 -0.0059 0.116 Uiso 1 calc
C82A C 0.8722(5) 0.3411(10) -0.0282(3) 0.083(4) Uani 1 d
H82A H 0.8588 0.3437 -0.0447 0.099 Uiso 1 calc
C91A C 1.0009(8) -0.0164(10) 0.8586(4) 0.133(9) Uani 1 d
H91A H 1.0106 0.0116 0.8428 0.2 Uiso 1 calc
H91B H 0.9784 -0.0497 0.8536 0.2 Uiso 1 calc
H91C H 1.0218 -0.0499 0.8659 0.2 Uiso 1 calc
C92A C 0.9887(9) 0.0409(11) 0.8784(5) 0.148(8) Uani 1 d
H92A H 0.9678 0.073 0.87 0.178 Uiso 1 calc
H92B H 1.0114 0.077 0.881 0.178 Uiso 1 calc
C93A C 0.9740(6) 0.0210(8) 0.9061(4) 0.093(5) Uani 1 d
H93A H 0.9518 -0.0162 0.9036 0.112 Uiso 1 calc
H93B H 0.9953 -0.0099 0.9147 0.112 Uiso 1 calc
N94A N 0.9607(4) 0.0801(8) 0.9263(3) 0.102(4) Uani 1 d
H94A H 0.9806 0.1229 0.9266 0.122 Uiso 1 calc
H94B H 0.9362 0.1041 0.9193 0.122 Uiso 1 calc
C95A C 0.9532(5) 0.0597(8) 0.9529(4) 0.089(5) Uani 1 d
H95A H 0.9783 0.0414 0.9609 0.107 Uiso 1 calc
H95B H 0.9351 0.0136 0.9529 0.107 Uiso 1 calc
C96A C 0.9367(7) 0.1200(11) 0.9707(5) 0.129(7) Uani 1 d
H96A H 0.9528 0.1686 0.969 0.154 Uiso 1 calc
H96B H 0.91 0.133 0.9642 0.154 Uiso 1 calc
C97A C 0.9336(7) 0.1011(11) 0.9992(5) 0.123(7) Uani 1 d
H97A H 0.9216 0.1458 1.0086 0.185 Uiso 1 calc
H97B H 0.9599 0.0913 1.0064 0.185 Uiso 1 calc
H97C H 0.9174 0.0535 1.0015 0.185 Uiso 1 calc
Cr1B Cr 0.80083(6) 0.29161(10) 0.24285(4) 0.0491(5) Uani 1 d
Cr2B Cr 0.72807(6) 0.14336(10) 0.24761(4) 0.0463(5) Uani 1 d
Cr3B Cr 0.71934(6) -0.04606(10) 0.22101(4) 0.0482(5) Uani 1 d
Cr4B Cr 0.78752(6) -0.18507(10) 0.20082(5) 0.0557(6) Uani 1 d
Cr5B Cr 0.88117(6) -0.17818(11) 0.17461(5) 0.0617(6) Uani 1 d
Cr6B Cr 0.95783(7) -0.04417(11) 0.17879(6) 0.0731(7) Uani 1 d
Cr7B Cr 0.96053(6) 0.15766(11) 0.19030(5) 0.0570(6) Uani 1 d
Cr8B Cr 0.90303(6) 0.28314(11) 0.22829(5) 0.0575(6) Uani 1 d
F1B F 0.77435(18) 0.1846(3) 0.23036(13) 0.0420(16) Uani 1 d
F2B F 0.74935(19) 0.0366(3) 0.23939(14) 0.0493(18) Uani 1 d
F3B F 0.76747(19) -0.0763(3) 0.20225(13) 0.0446(16) Uani 1 d
F4B F 0.8407(2) -0.1443(3) 0.20058(16) 0.0566(19) Uani 1 d
F5B F 0.9027(2) -0.0703(3) 0.17442(16) 0.064(2) Uani 1 d
F6B F 0.9427(2) 0.0485(4) 0.19896(17) 0.066(2) Uani 1 d
F7B F 0.90924(18) 0.1942(3) 0.20190(14) 0.0453(17) Uani 1 d
F8B F 0.85429(19) 0.2277(3) 0.23996(13) 0.0450(17) Uani 1 d
O1B O 0.7447(3) 0.3455(5) 0.2408(2) 0.080(3) Uani 1 d
O2B O 0.7044(3) 0.2492(5) 0.25515(19) 0.064(3) Uani 1 d
O3B O 0.7924(3) 0.2496(5) 0.28339(18) 0.065(3) Uani 1 d
O4B O 0.7529(3) 0.1394(5) 0.28285(17) 0.058(2) Uani 1 d
O5B O 0.6791(3) 0.0940(5) 0.26398(19) 0.060(2) Uani 1 d
O6B O 0.6694(3) -0.0183(5) 0.23947(17) 0.055(2) Uani 1 d
O7B O 0.7010(3) 0.1466(4) 0.21232(18) 0.055(2) Uani 1 d
O8B O 0.7071(3) 0.0266(4) 0.19085(17) 0.052(2) Uani 1 d
O9B O 0.6887(2) -0.1312(4) 0.20200(19) 0.057(2) Uani 1 d
O10B O 0.7330(3) -0.2317(4) 0.2005(2) 0.069(3) Uani 1 d
O11B O 0.7314(3) -0.1206(4) 0.25025(17) 0.054(2) Uani 1 d
O12B O 0.7896(3) -0.1875(4) 0.24047(19) 0.061(2) Uani 1 d
O13B O 0.8075(3) -0.2971(4) 0.2004(2) 0.065(3) Uani 1 d
O14B O 0.8619(3) -0.2877(4) 0.1744(2) 0.070(3) Uani 1 d
O15B O 0.7851(3) -0.1824(5) 0.1617(2) 0.067(3) Uani 1 d
O16B O 0.8449(3) -0.1459(5) 0.1452(2) 0.071(3) Uani 1 d
O17B O 0.9215(3) -0.2116(6) 0.1479(2) 0.078(3) Uani 1 d
O18B O 0.9750(2) -0.1405(5) 0.1590(3) 0.085(3) Uani 1 d
O19B O 0.9168(3) -0.2076(5) 0.2041(2) 0.077(3) Uani 1 d
O20B O 0.9591(3) -0.1076(5) 0.2133(3) 0.091(4) Uani 1 d
O21B O 1.0128(3) -0.0159(6) 0.1821(3) 0.108(4) Uani 1 d
O22B O 1.0130(3) 0.1161(6) 0.1778(3) 0.087(3) Uani 1 d
O23B O 0.9552(4) 0.0149(5) 0.1443(2) 0.093(3) Uani 1 d
O24B O 0.9403(3) 0.1463(5) 0.15312(19) 0.066(3) Uani 1 d
O25B O 0.9777(2) 0.2660(5) 0.1806(2) 0.063(3) Uani 1 d
O26B O 0.9515(3) 0.3377(5) 0.2150(2) 0.064(3) Uani 1 d
O27B O 0.9834(3) 0.1644(5) 0.2273(2) 0.066(3) Uani 1 d
O28B O 0.9348(3) 0.2197(6) 0.2544(2) 0.076(3) Uani 1 d
O29B O 0.8966(3) 0.3708(5) 0.2543(2) 0.074(3) Uani 1 d
O30B O 0.8304(2) 0.3941(5) 0.25555(18) 0.056(2) Uani 1 d
O31B O 0.8742(3) 0.3395(5) 0.19852(19) 0.065(2) Uani 1 d
O32B O 0.8083(3) 0.3146(4) 0.20069(19) 0.055(2) Uani 1 d
C1B C 0.7137(4) 0.3197(7) 0.2507(3) 0.069(4) Uani 1 d
C2B C 0.6819(4) 0.3858(7) 0.2547(3) 0.123(6) Uani 1 d
C3B C 0.6865(7) 0.4531(9) 0.2347(4) 0.207(9) Uani 1 d
H3B1 H 0.714 0.4702 0.2342 0.311 Uiso 1 calc
H3B2 H 0.6698 0.4979 0.24 0.311 Uiso 1 calc
H3B3 H 0.6785 0.4346 0.217 0.311 Uiso 1 calc
C4B C 0.6939(6) 0.4231(12) 0.2819(3) 0.196(8) Uani 1 d
H4B1 H 0.72 0.4469 0.2804 0.293 Uiso 1 calc
H4B2 H 0.6942 0.3817 0.2956 0.293 Uiso 1 calc
H4B3 H 0.6748 0.4642 0.2868 0.293 Uiso 1 calc
C5B C 0.6416(3) 0.3492(9) 0.2560(5) 0.158(9) Uani 1 d
H5B1 H 0.6419 0.3047 0.2686 0.237 Uiso 1 calc
H5B2 H 0.6341 0.3299 0.2383 0.237 Uiso 1 calc
H5B3 H 0.6226 0.3892 0.262 0.237 Uiso 1 calc
C6B C 0.7759(5) 0.1915(7) 0.2942(3) 0.064(4) Uani 1 d
C7B C 0.7752(4) 0.1830(7) 0.3255(3) 0.107(5) Uani 1 d
C8B C 0.7989(6) 0.2475(8) 0.3392(3) 0.152(7) Uani 1 d
H8B1 H 0.7923 0.2993 0.3314 0.228 Uiso 1 calc
H8B2 H 0.827 0.237 0.3369 0.228 Uiso 1 calc
H8B3 H 0.7925 0.248 0.3583 0.228 Uiso 1 calc
C9B C 0.7910(7) 0.0992(7) 0.3316(4) 0.182(9) Uani 1 d
H9B1 H 0.7787 0.0608 0.3195 0.273 Uiso 1 calc
H9B2 H 0.7847 0.0852 0.35 0.273 Uiso 1 calc
H9B3 H 0.8195 0.0984 0.3291 0.273 Uiso 1 calc
C10B C 0.7347(4) 0.1864(19) 0.3395(4) 0.239(13) Uani 1 d
H10D H 0.7172 0.1463 0.3318 0.359 Uiso 1 calc
H10E H 0.7231 0.2393 0.3371 0.359 Uiso 1 calc
H10F H 0.7381 0.1758 0.3586 0.359 Uiso 1 calc
C11B C 0.6596(4) 0.0353(7) 0.2575(3) 0.055(3) Uani 1 d
C12B C 0.6203(3) 0.0200(6) 0.2708(2) 0.071(4) Uani 1 d
C13B C 0.6326(6) -0.0088(14) 0.2989(3) 0.204(9) Uani 1 d
H13D H 0.6513 0.0291 0.3066 0.306 Uiso 1 calc
H13E H 0.6451 -0.0611 0.2975 0.306 Uiso 1 calc
H13F H 0.6094 -0.0126 0.3103 0.306 Uiso 1 calc
C14B C 0.5980(5) 0.0990(8) 0.2762(5) 0.157(10) Uani 1 d
H14D H 0.6165 0.1393 0.2825 0.236 Uiso 1 calc
H14E H 0.5778 0.0901 0.2898 0.236 Uiso 1 calc
H14F H 0.5855 0.1173 0.2597 0.236 Uiso 1 calc
C15B C 0.5931(5) -0.0453(9) 0.2603(4) 0.182(8) Uani 1 d
H15D H 0.5832 -0.0302 0.2427 0.273 Uiso 1 calc
H15E H 0.571 -0.0523 0.2726 0.273 Uiso 1 calc
H15F H 0.6078 -0.0952 0.2589 0.273 Uiso 1 calc
C16B C 0.6975(3) 0.1031(6) 0.1920(3) 0.047(3) Uani 1 d
C17B C 0.6824(3) 0.1440(6) 0.1658(2) 0.061(3) Uani 1 d
C18B C 0.7020(5) 0.2260(7) 0.1631(4) 0.115(6) Uani 1 d
H18D H 0.6961 0.258 0.1789 0.172 Uiso 1 calc
H18E H 0.6919 0.2529 0.1472 0.172 Uiso 1 calc
H18F H 0.7305 0.2193 0.1615 0.172 Uiso 1 calc
C19B C 0.6378(3) 0.1560(12) 0.1686(4) 0.115(7) Uani 1 d
H19D H 0.6324 0.1885 0.1844 0.172 Uiso 1 calc
H19E H 0.625 0.1043 0.1705 0.172 Uiso 1 calc
H19F H 0.6276 0.1829 0.1528 0.172 Uiso 1 calc
C20B C 0.6919(6) 0.0936(9) 0.1411(2) 0.124(7) Uani 1 d
H20D H 0.7204 0.0871 0.1395 0.186 Uiso 1 calc
H20E H 0.6818 0.1203 0.1251 0.186 Uiso 1 calc
H20F H 0.6795 0.0413 0.1428 0.186 Uiso 1 calc
C21B C 0.6992(4) -0.2054(7) 0.1988(3) 0.063(4) Uani 1 d
C22B C 0.6652(4) -0.2631(6) 0.1930(2) 0.083(4) Uani 1 d
C23B C 0.6603(7) -0.3123(10) 0.2185(3) 0.174(7) Uani 1 d
H23D H 0.652 -0.2775 0.2331 0.262 Uiso 1 calc
H23E H 0.6854 -0.3374 0.2231 0.262 Uiso 1 calc
H23F H 0.6404 -0.3534 0.2156 0.262 Uiso 1 calc
C24B C 0.6774(6) -0.3211(9) 0.1709(3) 0.191(7) Uani 1 d
H24D H 0.6557 -0.3578 0.1673 0.287 Uiso 1 calc
H24E H 0.7005 -0.3512 0.1767 0.287 Uiso 1 calc
H24F H 0.6837 -0.2913 0.1547 0.287 Uiso 1 calc
C25B C 0.6282(4) -0.2175(10) 0.1856(5) 0.206(10) Uani 1 d
H25D H 0.6213 -0.181 0.2 0.309 Uiso 1 calc
H25E H 0.6066 -0.2551 0.1827 0.309 Uiso 1 calc
H25F H 0.6329 -0.1873 0.1692 0.309 Uiso 1 calc
C26B C 0.7610(4) -0.1656(6) 0.2569(3) 0.055(3) Uani 1 d
C27B C 0.7653(3) -0.1892(7) 0.2871(2) 0.073(4) Uani 1 d
C28B C 0.7258(4) -0.2227(10) 0.2951(4) 0.108(6) Uani 1 d
H28D H 0.7266 -0.2396 0.3138 0.162 Uiso 1 calc
H28E H 0.7195 -0.2685 0.2838 0.162 Uiso 1 calc
H28F H 0.7055 -0.1819 0.2929 0.162 Uiso 1 calc
C29B C 0.7706(6) -0.1122(8) 0.3040(3) 0.114(6) Uani 1 d
H29D H 0.796 -0.088 0.2998 0.17 Uiso 1 calc
H29E H 0.7696 -0.1256 0.3229 0.17 Uiso 1 calc
H29F H 0.7495 -0.0747 0.2997 0.17 Uiso 1 calc
C30B C 0.7994(4) -0.2447(9) 0.2926(4) 0.114(6) Uani 1 d
H30D H 0.8238 -0.2201 0.2864 0.171 Uiso 1 calc
H30E H 0.7952 -0.2949 0.283 0.171 Uiso 1 calc
H30F H 0.8011 -0.2552 0.3117 0.171 Uiso 1 calc
C31B C 0.8342(4) -0.3263(6) 0.1868(3) 0.060(4) Uani 1 d
C32B C 0.8367(3) -0.4183(6) 0.1842(2) 0.077(4) Uani 1 d
C33B C 0.8756(4) -0.4452(7) 0.1962(4) 0.121(7) Uani 1 d
H33D H 0.876 -0.4322 0.2152 0.181 Uiso 1 calc
H33E H 0.8973 -0.4179 0.1872 0.181 Uiso 1 calc
H33F H 0.8784 -0.5027 0.1939 0.181 Uiso 1 calc
C34B C 0.8374(7) -0.4368(9) 0.1542(2) 0.133(7) Uani 1 d
H34D H 0.8125 -0.4203 0.1462 0.199 Uiso 1 calc
H34E H 0.8411 -0.494 0.1516 0.199 Uiso 1 calc
H34F H 0.8591 -0.4079 0.1458 0.199 Uiso 1 calc
C35B C 0.8014(4) -0.4596(7) 0.1972(3) 0.087(5) Uani 1 d
H35D H 0.7772 -0.4423 0.1884 0.131 Uiso 1 calc
H35E H 0.8003 -0.4455 0.2161 0.131 Uiso 1 calc
H35F H 0.8042 -0.5173 0.1954 0.131 Uiso 1 calc
C36B C 0.8095(4) -0.1617(7) 0.1417(3) 0.063(3) Uani 1 d
C37B C 0.7890(4) -0.1535(6) 0.1153(3) 0.086(4) Uani 1 d
C38B C 0.8173(5) -0.1150(13) 0.0960(3) 0.190(9) Uani 1 d
H38D H 0.805 -0.1111 0.0785 0.284 Uiso 1 calc
H38E H 0.8412 -0.1473 0.0947 0.284 Uiso 1 calc
H38F H 0.8241 -0.0617 0.1024 0.284 Uiso 1 calc
C39B C 0.7804(9) -0.2402(8) 0.1079(5) 0.228(12) Uani 1 d
H39D H 0.7666 -0.2419 0.0908 0.342 Uiso 1 calc
H39E H 0.764 -0.2645 0.1217 0.342 Uiso 1 calc
H39F H 0.8052 -0.2695 0.1064 0.342 Uiso 1 calc
C40B C 0.7512(4) -0.1040(11) 0.1180(4) 0.146(8) Uani 1 d
H40D H 0.7378 -0.1018 0.1007 0.219 Uiso 1 calc
H40E H 0.7579 -0.0501 0.1237 0.219 Uiso 1 calc
H40F H 0.7339 -0.1287 0.1312 0.219 Uiso 1 calc
C41B C 0.9585(5) -0.1954(8) 0.1461(4) 0.079(4) Uani 1 d
C42B C 0.9832(4) -0.2533(7) 0.1295(3) 0.095(5) Uani 1 d
C43B C 1.0179(4) -0.2103(10) 0.1172(4) 0.209(7) Uani 1 d
H43D H 1.0084 -0.1715 0.1042 0.313 Uiso 1 calc
H43E H 1.0351 -0.2488 0.1084 0.313 Uiso 1 calc
H43F H 1.0327 -0.1827 0.1312 0.313 Uiso 1 calc
C44B C 0.9595(6) -0.2954(13) 0.1076(3) 0.229(9) Uani 1 d
H44D H 0.9382 -0.326 0.1157 0.344 Uiso 1 calc
H44E H 0.9768 -0.3314 0.0977 0.344 Uiso 1 calc
H44F H 0.9485 -0.2558 0.0954 0.344 Uiso 1 calc
C45B C 0.9975(6) -0.3151(9) 0.1496(3) 0.192(8) Uani 1 d
H45D H 0.9749 -0.3417 0.1577 0.287 Uiso 1 calc
H45E H 1.0129 -0.2886 0.1635 0.287 Uiso 1 calc
H45F H 1.014 -0.3544 0.1405 0.287 Uiso 1 calc
C46B C 0.9417(5) -0.1740(7) 0.2177(4) 0.084(4) Uani 1 d
C47B C 0.9553(4) -0.2185(7) 0.2451(3) 0.096(5) Uani 1 d
C48B C 0.9773(5) -0.2912(8) 0.2350(4) 0.163(9) Uani 1 d
H48D H 1.0011 -0.2743 0.2255 0.245 Uiso 1 calc
H48E H 0.9604 -0.3213 0.2228 0.245 Uiso 1 calc
H48F H 0.9847 -0.3249 0.2501 0.245 Uiso 1 calc
C49B C 0.9188(4) -0.2481(9) 0.2600(4) 0.122(6) Uani 1 d
H49D H 0.9036 -0.2834 0.2484 0.183 Uiso 1 calc
H49E H 0.9026 -0.2026 0.2652 0.183 Uiso 1 calc
H49F H 0.927 -0.2772 0.276 0.183 Uiso 1 calc
C50B C 0.9812(5) -0.1648(9) 0.2619(4) 0.139(7) Uani 1 d
H50D H 1.0039 -0.1477 0.2514 0.209 Uiso 1 calc
H50E H 0.9902 -0.1938 0.2776 0.209 Uiso 1 calc
H50F H 0.9661 -0.1181 0.2675 0.209 Uiso 1 calc
C51B C 1.0299(5) 0.0527(8) 0.1784(5) 0.111(5) Uani 1 d
C52B C 1.0740(5) 0.0533(7) 0.1712(3) 0.168(6) Uani 1 d
C53B C 1.0928(4) 0.1347(7) 0.1755(6) 0.193(11) Uani 1 d
H53D H 1.121 0.1315 0.1718 0.29 Uiso 1 calc
H53E H 1.0887 0.1514 0.194 0.29 Uiso 1 calc
H53F H 1.0807 0.1735 0.1635 0.29 Uiso 1 calc
C54B C 1.0758(10) 0.0284(17) 0.1418(3) 0.310(13) Uani 1 d
H54D H 1.0631 -0.0234 0.1396 0.466 Uiso 1 calc
H54E H 1.1033 0.0247 0.1362 0.466 Uiso 1 calc
H54F H 1.0621 0.068 0.1309 0.466 Uiso 1 calc
C55B C 1.0933(5) -0.0096(8) 0.1889(4) 0.245(8) Uani 1 d
H55D H 1.0808 -0.0612 0.1858 0.367 Uiso 1 calc
H55E H 1.0902 0.0054 0.2077 0.367 Uiso 1 calc
H55F H 1.1214 -0.0133 0.1847 0.367 Uiso 1 calc
C56B C 0.9450(4) 0.0840(8) 0.1372(3) 0.069(4) Uani 1 d
C57B C 0.9360(4) 0.0947(7) 0.1061(3) 0.117(6) Uani 1 d
C58B C 0.9340(10) 0.1826(8) 0.1011(4) 0.253(14) Uani 1 d
H58D H 0.9135 0.2061 0.1123 0.38 Uiso 1 calc
H58E H 0.9278 0.1922 0.0823 0.38 Uiso 1 calc
H58F H 0.9594 0.2068 0.1054 0.38 Uiso 1 calc
C59B C 0.9704(5) 0.0599(14) 0.0906(4) 0.221(10) Uani 1 d
H59D H 0.9684 0.0018 0.0905 0.332 Uiso 1 calc
H59E H 0.9951 0.0755 0.0992 0.332 Uiso 1 calc
H59F H 0.9699 0.0799 0.0723 0.332 Uiso 1 calc
C60B C 0.8984(5) 0.0491(14) 0.0996(7) 0.275(12) Uani 1 d
H60D H 0.8768 0.0695 0.1105 0.412 Uiso 1 calc
H60E H 0.9024 -0.0075 0.1035 0.412 Uiso 1 calc
H60F H 0.892 0.0558 0.0808 0.412 Uiso 1 calc
C61B C 0.9745(4) 0.3320(8) 0.1954(3) 0.067(4) Uani 1 d
C62B C 0.9966(3) 0.4058(7) 0.1830(2) 0.081(4) Uani 1 d
C63B C 0.9903(6) 0.4744(8) 0.2026(3) 0.135(7) Uani 1 d
H63D H 0.9629 0.4919 0.2017 0.202 Uiso 1 calc
H63E H 1.0076 0.5187 0.1978 0.202 Uiso 1 calc
H63F H 0.9964 0.4564 0.2207 0.202 Uiso 1 calc
C64B C 1.0397(3) 0.3823(9) 0.1825(6) 0.196(11) Uani 1 d
H64D H 1.047 0.36 0.1999 0.294 Uiso 1 calc
H64E H 1.0558 0.4293 0.1789 0.294 Uiso 1 calc
H64F H 1.044 0.3425 0.1686 0.294 Uiso 1 calc
C65B C 0.9797(6) 0.4302(12) 0.1561(3) 0.179(7) Uani 1 d
H65D H 0.9512 0.4361 0.1576 0.269 Uiso 1 calc
H65E H 0.9859 0.3894 0.1428 0.269 Uiso 1 calc
H65F H 0.9913 0.4809 0.1506 0.269 Uiso 1 calc
C66B C 0.9702(5) 0.1860(7) 0.2501(3) 0.073(4) Uani 1 d
C67B C 0.9963(4) 0.1690(7) 0.2741(3) 0.113(5) Uani 1 d
C68B C 1.0134(6) 0.0842(8) 0.2716(5) 0.148(8) Uani 1 d
H68D H 1.0287 0.0801 0.2551 0.222 Uiso 1 calc
H68E H 0.9919 0.0455 0.2712 0.222 Uiso 1 calc
H68F H 1.0305 0.0733 0.2868 0.222 Uiso 1 calc
C69B C 1.0308(4) 0.2283(9) 0.2714(4) 0.149(7) Uani 1 d
H69D H 1.0441 0.2198 0.2543 0.223 Uiso 1 calc
H69E H 1.0495 0.22 0.2859 0.223 Uiso 1 calc
H69F H 1.0207 0.2828 0.2721 0.223 Uiso 1 calc
C70B C 0.9756(6) 0.1736(14) 0.3010(3) 0.154(9) Uani 1 d
H70D H 0.9948 0.1647 0.3152 0.23 Uiso 1 calc
H70E H 0.9551 0.1328 0.3019 0.23 Uiso 1 calc
H70F H 0.9637 0.2262 0.3031 0.23 Uiso 1 calc
C71B C 0.8629(4) 0.4055(8) 0.2629(3) 0.061(3) Uani 1 d
C72B C 0.8752(3) 0.4777(7) 0.2840(2) 0.084(4) Uani 1 d
C73B C 0.8721(6) 0.4361(10) 0.3105(2) 0.126(7) Uani 1 d
H73D H 0.894 0.3986 0.3124 0.189 Uiso 1 calc
H73E H 0.8472 0.4072 0.3114 0.189 Uiso 1 calc
H73F H 0.8733 0.4754 0.3248 0.189 Uiso 1 calc
C74B C 0.8416(4) 0.5379(8) 0.2817(3) 0.131(6) Uani 1 d
H74D H 0.844 0.5672 0.2649 0.196 Uiso 1 calc
H74E H 0.8428 0.5751 0.2967 0.196 Uiso 1 calc
H74F H 0.8164 0.5098 0.282 0.196 Uiso 1 calc
C75B C 0.9153(4) 0.5139(10) 0.2782(4) 0.105(6) Uani 1 d
H75D H 0.9145 0.542 0.2612 0.157 Uiso 1 calc
H75E H 0.935 0.4716 0.2774 0.157 Uiso 1 calc
H75F H 0.9221 0.5513 0.2924 0.157 Uiso 1 calc
C76B C 0.8387(4) 0.3300(6) 0.1882(3) 0.053(3) Uani 1 d
C77B C 0.8378(4) 0.3367(6) 0.1575(3) 0.051(3) Uani 1 d
C78B C 0.8012(4) 0.3420(8) 0.1453(3) 0.067(4) Uani 1 d
H78B H 0.7774 0.3402 0.1551 0.08 Uiso 1 calc
C79B C 0.8017(6) 0.3504(10) 0.1173(4) 0.090(5) Uani 1 d
H79B H 0.7776 0.3581 0.1082 0.108 Uiso 1 calc
N80B N 0.8347(5) 0.3479(8) 0.1033(3) 0.085(4) Uani 1 d
C81B C 0.8688(5) 0.3461(10) 0.1147(4) 0.087(5) Uani 1 d
H81B H 0.8915 0.3491 0.1038 0.104 Uiso 1 calc
C82B C 0.8742(4) 0.3399(9) 0.1427(3) 0.068(4) Uani 1 d
H82B H 0.8993 0.3379 0.1509 0.081 Uiso 1 calc
C91B C 0.8842(6) -0.0120(13) 0.2835(5) 0.132(7) Uani 1 d
H91D H 0.8793 0.0018 0.3022 0.198 Uiso 1 calc
H91E H 0.9114 0.0009 0.2789 0.198 Uiso 1 calc
H91F H 0.8797 -0.069 0.2809 0.198 Uiso 1 calc
C92B C 0.8534(8) 0.0401(15) 0.2638(5) 0.141(8) Uani 1 d
H92C H 0.8259 0.029 0.2692 0.169 Uiso 1 calc
H92D H 0.8583 0.0976 0.2663 0.169 Uiso 1 calc
C93B C 0.8579(4) 0.0217(7) 0.2379(4) 0.076(4) Uani 1 d
H93C H 0.8504 -0.0346 0.2352 0.091 Uiso 1 calc
H93D H 0.8861 0.0268 0.2332 0.091 Uiso 1 calc
N94B N 0.8354(6) 0.0701(7) 0.2203(3) 0.125(5) Uani 1 d
H94C H 0.8076 0.065 0.226 0.15 Uiso 1 calc
H94D H 0.8431 0.1258 0.2239 0.15 Uiso 1 calc
C95B C 0.8355(5) 0.0613(7) 0.1923(3) 0.081(4) Uani 1 d
H95C H 0.8289 0.0048 0.1892 0.097 Uiso 1 calc
H95D H 0.8633 0.0673 0.187 0.097 Uiso 1 calc
C96B C 0.8116(8) 0.1084(9) 0.1708(4) 0.130(7) Uani 1 d
H96C H 0.7839 0.0918 0.1734 0.156 Uiso 1 calc
H96D H 0.8128 0.1647 0.1765 0.156 Uiso 1 calc
C97B C 0.8171(6) 0.1100(10) 0.1437(4) 0.105(6) Uani 1 d
H97D H 0.7975 0.1451 0.1356 0.158 Uiso 1 calc
H97E H 0.8142 0.0562 0.1366 0.158 Uiso 1 calc
H97F H 0.8435 0.13 0.1398 0.158 Uiso 1 calc
Ag1C Ag 0.83238(7) 0.35018(11) 0.05692(3) 0.1272(7) Uani 1 d
N1C N 0.7432(8) 0.353(2) 0.0402(5) 0.221(9) Uani 1 d
O1C O 0.7590(8) 0.4071(18) 0.0594(5) 0.247(9) Uani 1 d
O2C O 0.7696(6) 0.3133(18) 0.0334(5) 0.217(9) Uani 1 d
O3C O 0.7056(7) 0.348(3) 0.0381(6) 0.359(18) Uani 1 d
C1D C 0.827(2) 0.5596(16) 0.0236(8) 0.375(11) Uani 1 d
H1D1 H 0.8005 0.5621 0.0316 0.563 Uiso 1 calc
H1D2 H 0.8273 0.5169 0.0103 0.563 Uiso 1 calc
H1D3 H 0.8326 0.6103 0.0149 0.563 Uiso 1 calc
C2D C 0.858(2) 0.5423(16) 0.0460(7) 0.330(9) Uani 1 d
C3D C 0.898(2) 0.519(2) 0.0522(9) 0.380(13) Uani 1 d
H3D1 H 0.9005 0.5075 0.0713 0.57 Uiso 1 calc
H3D2 H 0.9164 0.5618 0.0474 0.57 Uiso 1 calc
H3D3 H 0.9051 0.471 0.042 0.57 Uiso 1 calc
O1D O 0.8389(18) 0.569(2) 0.0720(7) 0.410(13) Uani 1 d

loop_
_atom_site_aniso_label
_atom_site_aniso_U_11
_atom_site_aniso_U_22
_atom_site_aniso_U_33
_atom_site_aniso_U_23
_atom_site_aniso_U_13
_atom_site_aniso_U_12
Cr1A 0.0534(12) 0.0363(9) 0.0878(15) 0.0031(10) 0.0066(11) -0.0075(9)
Cr2A 0.0453(11) 0.0342(9) 0.1092(17) -0.0112(10) 0.0135(12) 0.0035(8)
Cr3A 0.0703(17) 0.0604(13) 0.200(3) 0.0489(16) -0.012(2) -0.0076(12)
Cr4A 0.0716(14) 0.0337(9) 0.1055(18) 0.0058(10) 0.0190(13) 0.0012(10)
Cr5A 0.1092(18) 0.0240(8) 0.0986(17) 0.0154(10) -0.0242(15) -0.0240(10)
Cr6A 0.0508(12) 0.0310(9) 0.1196(19) 0.0042(11) 0.0010(13) -0.0157(8)
Cr7A 0.0460(10) 0.0251(8) 0.0854(14) -0.0023(9) 0.0091(10) -0.0067(8)
Cr8A 0.0549(12) 0.0276(8) 0.0861(14) -0.0077(9) 0.0012(11) -0.0073(8)
F1A 0.054(4) 0.022(3) 0.083(5) 0.001(3) 0.017(4) -0.004(3)
F2A 0.060(4) 0.033(3) 0.091(5) -0.008(3) 0.015(4) 0.002(3)
F3A 0.062(4) 0.033(3) 0.089(5) -0.004(3) 0.006(4) 0.003(3)
F4A 0.080(5) 0.028(3) 0.065(4) 0.004(3) 0.011(4) -0.004(3)
F5A 0.076(4) 0.023(3) 0.058(4) -0.001(3) 0.016(3) -0.004(3)
F6A 0.057(4) 0.023(3) 0.068(4) -0.008(3) 0.005(3) -0.013(3)
F7A 0.053(4) 0.017(2) 0.080(5) -0.008(3) 0.001(3) -0.004(3)
F8A 0.059(4) 0.026(3) 0.096(5) -0.019(3) 0.009(4) -0.020(3)
O1A 0.075(6) 0.019(3) 0.150(9) 0.003(5) 0.007(6) -0.011(4)
O2A 0.050(5) 0.043(5) 0.246(14) -0.032(7) -0.008(8) -0.008(4)
O3A 0.070(6) 0.077(6) 0.090(7) 0.001(5) 0.019(5) 0.006(5)
O4A 0.063(5) 0.052(5) 0.124(7) 0.019(5) 0.053(5) 0.019(4)
O5A 0.052(5) 0.036(4) 0.170(10) 0.002(5) -0.003(6) 0.000(4)
O6A 0.069(7) 0.089(7) 0.351(18) 0.101(9) -0.025(10) 0.010(6)
O7A 0.120(8) 0.090(6) 0.124(8) -0.057(5) -0.009(7) 0.063(5)
O8A 0.205(11) 0.185(8) 0.130(11) 0.031(8) -0.055(9) -0.152(7)
O9A 0.190(13) 0.099(8) 0.332(18) 0.111(9) -0.112(13) -0.058(8)
O10A 0.112(9) 0.080(7) 0.180(12) 0.051(7) -0.018(8) -0.007(7)
O11A 0.114(7) 0.038(5) 0.305(14) -0.019(7) 0.125(8) 0.006(5)
O12A 0.112(8) 0.079(7) 0.146(10) -0.030(7) 0.036(7) 0.006(6)
O13A 0.113(8) 0.030(4) 0.187(12) -0.009(6) -0.017(9) 0.019(5)
O14A 0.120(8) 0.030(4) 0.239(14) 0.028(7) -0.057(9) -0.009(5)
O15A 0.068(6) 0.091(6) 0.069(6) 0.007(5) -0.001(5) -0.028(5)
O16A 0.065(6) 0.179(11) 0.074(6) 0.058(6) 0.009(5) -0.013(7)
O17A 0.127(8) 0.052(5) 0.216(11) 0.067(6) -0.078(8) -0.033(5)
O18A 0.073(6) 0.037(4) 0.204(12) 0.037(6) 0.007(7) -0.007(4)
O19A 0.158(10) 0.093(6) 0.104(7) -0.060(5) -0.059(7) 0.058(6)
O20A 0.135(8) 0.027(4) 0.092(7) -0.009(4) -0.025(6) -0.019(5)
O21A 0.070(6) 0.056(5) 0.253(13) 0.042(7) -0.076(7) -0.032(4)
O22A 0.055(5) 0.045(4) 0.117(8) 0.022(5) 0.001(5) -0.003(4)
O23A 0.091(7) 0.039(4) 0.153(9) 0.010(5) 0.061(6) 0.002(5)
O24A 0.098(6) 0.041(4) 0.079(6) -0.015(4) 0.019(5) -0.036(4)
O25A 0.054(5) 0.030(4) 0.120(8) -0.002(4) 0.003(5) -0.018(3)
O26A 0.083(6) 0.022(3) 0.091(6) 0.000(4) 0.010(5) -0.017(4)
O27A 0.083(6) 0.036(4) 0.064(5) -0.002(4) 0.001(5) -0.013(4)
O28A 0.070(6) 0.066(5) 0.085(6) 0.007(5) 0.013(5) -0.020(5)
O29A 0.068(6) 0.061(5) 0.096(7) 0.001(5) -0.008(5) -0.007(5)
O30A 0.067(6) 0.030(4) 0.122(7) 0.002(5) -0.004(5) -0.011(4)
O31A 0.063(5) 0.024(3) 0.063(5) -0.007(3) -0.001(4) 0.005(3)
O32A 0.054(5) 0.017(3) 0.095(6) -0.004(4) -0.010(4) -0.002(3)
C1A 0.035(6) 0.034(5) 0.187(13) -0.009(8) -0.006(8) -0.015(5)
C2A 0.133(11) 0.063(8) 0.323(17) -0.027(12) -0.064(11) -0.049(8)
C3A 0.163(16) 0.144(15) 0.324(15) -0.100(13) -0.123(12) -0.027(12)
C4A 0.111(14) 0.190(19) 0.435(18) 0.168(18) -0.007(14) -0.054(13)
C5A 0.21(2) 0.072(10) 0.58(4) -0.072(15) -0.169(19) -0.030(11)
C6A 0.085(9) 0.066(8) 0.083(8) -0.004(7) 0.028(7) -0.004(7)
C7A 0.115(11) 0.122(12) 0.131(10) -0.014(10) 0.076(8) 0.005(9)
C8A 0.336(15) 0.305(18) 0.265(19) -0.165(18) 0.255(11) -0.201(14)
C9A 0.226(19) 0.182(14) 0.27(2) -0.022(16) 0.165(14) 0.064(12)
C10A 0.33(2) 0.45(4) 0.070(11) 0.001(19) 0.066(13) 0.15(2)
C11A 0.057(7) 0.054(7) 0.180(14) -0.002(9) -0.016(9) -0.004(6)
C12A 0.061(8) 0.053(7) 0.221(14) -0.016(9) -0.002(11) 0.021(6)
C13A 0.110(14) 0.098(13) 0.255(15) -0.033(12) 0.051(14) -0.031(11)
C14A 0.066(10) 0.080(10) 0.241(15) -0.003(11) -0.005(12) 0.036(8)
C15A 0.040(8) 0.064(8) 0.27(2) 0.001(10) -0.022(12) 0.032(6)
C16A 0.094(12) 0.219(13) 0.110(10) 0.003(9) 0.022(10) 0.029(12)
C17A 0.111(13) 0.326(17) 0.118(11) -0.009(11) -0.029(13) -0.004(13)
C18A 0.104(17) 0.422(19) 0.140(16) 0.072(16) 0.007(16) 0.028(16)
C19A 0.140(14) 0.49(3) 0.18(3) -0.01(2) -0.015(18) -0.078(16)
C20A 0.156(15) 0.279(19) 0.119(17) -0.071(15) 0.038(15) -0.024(14)
C21A 0.135(11) 0.063(8) 0.244(14) 0.062(9) -0.075(10) -0.032(8)
C22A 0.193(15) 0.077(10) 0.286(17) 0.070(9) -0.121(10) -0.019(10)
C23A 0.24(2) 0.203(17) 0.39(3) 0.025(15) -0.158(15) 0.114(13)
C24A 0.232(19) 0.34(2) 0.33(2) 0.239(14) -0.092(14) 0.027(15)
C25A 0.42(2) 0.21(2) 0.33(2) 0.067(17) -0.254(16) -0.071(17)
C26A 0.083(9) 0.081(9) 0.174(11) 0.003(9) 0.056(8) 0.034(7)
C27A 0.178(12) 0.152(11) 0.199(14) 0.018(10) 0.075(9) 0.130(8)
C28A 0.195(18) 0.31(2) 0.23(2) 0.078(16) 0.138(14) 0.119(14)
C29A 0.355(18) 0.317(18) 0.20(2) 0.017(15) 0.058(15) 0.275(12)
C30A 0.39(2) 0.17(2) 0.153(19) -0.028(16) 0.017(16) 0.094(15)
C31A 0.140(10) 0.030(5) 0.073(8) -0.008(6) -0.025(8) 0.020(6)
C32A 0.213(14) 0.010(5) 0.145(12) 0.018(7) -0.044(11) -0.027(7)
C33A 0.353(19) 0.014(6) 0.228(16) 0.005(9) -0.139(15) -0.031(11)
C34A 0.57(3) 0.039(8) 0.168(13) 0.049(9) -0.021(16) -0.086(16)
C35A 0.262(15) 0.029(8) 0.53(4) 0.029(19) -0.085(17) 0.043(11)
C36A 0.079(8) 0.064(7) 0.073(7) 0.005(6) 0.015(7) -0.017(7)
C37A 0.156(12) 0.077(9) 0.075(8) 0.028(7) 0.042(8) 0.020(9)
C38A 0.146(13) 0.112(12) 0.154(17) 0.030(13) 0.059(12) 0.028(11)
C39A 0.38(3) 0.068(9) 0.121(13) 0.045(9) 0.125(15) 0.015(12)
C40A 0.255(16) 0.180(17) 0.103(12) -0.067(12) -0.063(13) 0.093(14)
C41A 0.081(8) 0.053(7) 0.116(11) 0.015(7) -0.012(8) -0.026(6)
C42A 0.150(10) 0.105(9) 0.176(14) 0.055(9) 0.001(12) -0.082(8)
C43A 0.119(10) 0.181(15) 0.47(3) 0.008(16) 0.085(15) -0.121(8)
C44A 0.190(15) 0.276(18) 0.223(16) -0.009(13) 0.002(14) -0.194(10)
C45A 0.223(18) 0.310(16) 0.309(17) 0.213(12) -0.108(16) -0.205(11)
C46A 0.120(10) 0.033(5) 0.082(8) -0.003(6) 0.020(8) -0.032(6)
C47A 0.179(13) 0.088(10) 0.095(9) -0.032(8) 0.030(12) -0.034(10)
C48A 0.209(13) 0.133(17) 0.160(17) -0.042(14) 0.098(13) -0.014(12)
C49A 0.231(18) 0.140(11) 0.157(16) -0.093(10) -0.002(17) -0.073(12)
C50A 0.32(3) 0.22(2) 0.084(12) -0.040(12) -0.015(18) -0.01(2)
C51A 0.052(7) 0.042(6) 0.139(11) -0.001(7) -0.018(7) 0.005(5)
C52A 0.038(7) 0.093(9) 0.161(12) 0.025(9) -0.028(7) -0.003(7)
C53A 0.180(19) 0.200(18) 0.208(14) -0.049(13) -0.103(13) 0.101(15)
C54A 0.086(9) 0.075(9) 0.261(19) 0.016(10) -0.115(9) 0.003(8)
C55A 0.081(12) 0.236(19) 0.305(19) 0.133(15) -0.042(14) -0.064(12)
C56A 0.043(6) 0.067(7) 0.095(8) -0.004(7) 0.028(6) -0.015(6)
C57A 0.082(9) 0.093(9) 0.102(10) -0.003(8) 0.034(7) 0.018(7)
C58A 0.177(15) 0.132(15) 0.077(10) 0.019(11) -0.015(10) 0.045(12)
C59A 0.147(12) 0.122(12) 0.192(15) 0.021(12) 0.132(9) -0.007(10)
C60A 0.086(11) 0.116(11) 0.160(18) 0.006(12) 0.026(11) 0.034(9)
C61A 0.067(7) 0.047(6) 0.069(8) -0.006(6) -0.015(7) -0.009(5)
C62A 0.069(7) 0.041(6) 0.071(8) -0.004(5) -0.007(7) 0.019(5)
C63A 0.054(7) 0.050(7) 0.117(12) -0.010(7) -0.017(8) -0.009(6)
C64A 0.102(13) 0.127(12) 0.177(12) 0.092(9) 0.033(11) 0.042(10)
C65A 0.089(10) 0.069(8) 0.161(11) -0.053(8) -0.050(10) 0.031(7)
C66A 0.043(6) 0.049(6) 0.077(7) 0.006(6) 0.010(6) 0.003(5)
C67A 0.071(8) 0.070(8) 0.074(8) 0.006(7) 0.006(7) 0.009(7)
C68A 0.208(12) 0.125(11) 0.107(13) -0.050(9) 0.036(12) -0.116(9)
C69A 0.247(14) 0.222(15) 0.109(15) -0.031(13) 0.008(13) 0.174(11)
C70A 0.174(18) 0.083(9) 0.103(12) 0.020(9) -0.015(13) -0.041(10)
C71A 0.067(8) 0.053(7) 0.100(9) 0.009(7) 0.022(7) 0.009(6)
C72A 0.090(10) 0.077(9) 0.111(10) 0.019(7) 0.027(9) -0.003(7)
C73A 0.19(2) 0.139(16) 0.112(11) 0.008(11) 0.047(13) -0.030(14)
C74A 0.133(13) 0.057(8) 0.193(19) 0.046(9) -0.018(14) -0.004(9)
C75A 0.124(11) 0.071(9) 0.196(18) 0.062(10) -0.003(12) -0.023(9)
C76A 0.080(7) 0.008(4) 0.074(7) -0.005(5) 0.000(6) -0.001(5)
C77A 0.103(8) 0.010(4) 0.072(6) -0.011(5) 0.019(6) -0.019(5)
C78A 0.130(10) 0.037(6) 0.078(8) 0.005(6) -0.014(7) 0.004(8)
C79A 0.142(11) 0.058(8) 0.066(8) 0.005(7) -0.020(8) -0.017(9)
N80A 0.141(9) 0.080(8) 0.066(7) -0.004(6) -0.001(8) -0.035(8)
C81A 0.100(10) 0.134(13) 0.057(8) 0.000(9) 0.006(7) -0.042(10)
C82A 0.096(9) 0.082(9) 0.070(8) 0.001(8) 0.010(7) 0.005(9)
C91A 0.23(2) 0.054(9) 0.119(13) -0.027(9) -0.013(14) 0.011(12)
C92A 0.27(2) 0.061(10) 0.118(11) 0.005(9) 0.034(14) 0.015(13)
C93A 0.137(13) 0.028(6) 0.115(9) 0.012(7) -0.002(10) -0.002(8)
N94A 0.092(9) 0.065(7) 0.148(9) 0.016(7) 0.018(8) 0.032(6)
C95A 0.085(10) 0.046(7) 0.137(9) 0.014(7) -0.003(9) 0.014(7)
C96A 0.160(16) 0.064(9) 0.163(12) 0.024(10) 0.050(13) 0.036(10)
C97A 0.144(16) 0.069(10) 0.157(12) 0.014(11) 0.044(14) -0.026(11)
Cr1B 0.0626(12) 0.0341(8) 0.0504(10) -0.0110(8) 0.0108(10) -0.0146(8)
Cr2B 0.0518(11) 0.0305(8) 0.0565(11) -0.0090(8) 0.0076(9) -0.0017(8)
Cr3B 0.0558(11) 0.0257(8) 0.0630(11) -0.0061(8) 0.0132(10) -0.0055(8)
Cr4B 0.0631(12) 0.0198(7) 0.0842(14) -0.0078(8) 0.0192(11) -0.0055(8)
Cr5B 0.0583(12) 0.0269(8) 0.0998(16) -0.0119(10) 0.0188(12) 0.0054(8)
Cr6B 0.0534(12) 0.0334(9) 0.132(2) -0.0023(11) 0.0327(13) 0.0063(9)
Cr7B 0.0482(11) 0.0380(9) 0.0848(15) 0.0000(10) 0.0140(11) -0.0008(8)
Cr8B 0.0590(12) 0.0367(9) 0.0767(14) 0.0001(9) 0.0188(11) 0.0015(9)
F1B 0.042(3) 0.030(3) 0.054(4) -0.004(3) 0.012(3) -0.007(2)
F2B 0.054(4) 0.025(3) 0.069(4) -0.003(3) 0.013(3) 0.002(3)
F3B 0.054(4) 0.020(2) 0.060(4) -0.002(3) 0.011(3) -0.006(2)
F4B 0.062(4) 0.016(2) 0.092(5) 0.004(3) 0.021(4) 0.003(3)
F5B 0.072(4) 0.025(3) 0.096(5) -0.003(3) 0.026(4) 0.011(3)
F6B 0.058(4) 0.039(3) 0.099(5) 0.012(4) 0.018(4) -0.003(3)
F7B 0.040(3) 0.031(3) 0.065(4) -0.009(3) 0.005(3) -0.002(2)
F8B 0.054(4) 0.030(3) 0.050(4) 0.000(3) 0.005(3) 0.003(3)
O1B 0.117(7) 0.034(4) 0.089(6) -0.014(4) 0.050(5) -0.010(4)
O2B 0.062(5) 0.050(4) 0.081(6) -0.025(4) 0.006(5) 0.000(4)
O3B 0.077(6) 0.062(5) 0.056(5) -0.010(4) 0.004(5) -0.017(4)
O4B 0.072(6) 0.057(5) 0.046(5) -0.001(4) 0.009(4) -0.021(4)
O5B 0.062(5) 0.041(4) 0.078(6) -0.008(4) 0.027(4) -0.007(4)
O6B 0.061(5) 0.047(4) 0.059(5) -0.007(4) 0.010(4) 0.000(4)
O7B 0.071(5) 0.020(3) 0.075(5) -0.011(3) -0.023(4) 0.013(3)
O8B 0.072(5) 0.030(3) 0.055(5) -0.007(3) -0.005(4) -0.003(4)
O9B 0.052(5) 0.036(4) 0.084(6) -0.009(4) 0.005(5) -0.008(3)
O10B 0.068(5) 0.023(4) 0.116(7) -0.011(4) 0.021(5) -0.006(4)
O11B 0.065(5) 0.032(4) 0.064(5) 0.009(4) 0.010(4) -0.009(3)
O12B 0.062(5) 0.027(3) 0.093(6) 0.009(4) 0.034(5) 0.004(3)
O13B 0.075(5) 0.018(3) 0.102(6) -0.011(4) 0.026(5) -0.011(3)
O14B 0.085(6) 0.019(3) 0.107(7) -0.025(4) 0.015(5) -0.012(4)
O15B 0.074(6) 0.054(5) 0.074(6) -0.018(4) 0.018(5) -0.006(4)
O16B 0.087(6) 0.045(4) 0.081(6) -0.005(4) 0.027(5) -0.005(4)
O17B 0.060(5) 0.056(5) 0.119(8) -0.016(5) 0.016(6) -0.004(4)
O18B 0.033(4) 0.031(4) 0.190(10) -0.011(5) 0.034(5) 0.007(3)
O19B 0.078(6) 0.025(4) 0.128(8) -0.006(5) -0.020(6) 0.001(4)
O20B 0.068(6) 0.041(4) 0.164(10) 0.013(5) -0.043(6) 0.006(4)
O21B 0.068(6) 0.047(5) 0.211(13) -0.017(7) 0.024(8) -0.009(5)
O22B 0.069(6) 0.051(5) 0.141(9) -0.017(6) 0.026(6) 0.000(4)
O23B 0.120(8) 0.040(4) 0.119(8) -0.015(5) 0.059(6) -0.005(5)
O24B 0.073(6) 0.044(4) 0.079(6) -0.024(4) 0.017(5) 0.002(4)
O25B 0.037(4) 0.059(5) 0.093(6) -0.002(4) 0.032(4) -0.008(4)
O26B 0.062(5) 0.049(4) 0.080(6) 0.003(4) 0.015(5) 0.003(4)
O27B 0.047(5) 0.052(4) 0.100(6) 0.012(5) 0.003(5) -0.014(4)
O28B 0.069(6) 0.077(6) 0.083(7) 0.003(5) 0.011(5) -0.019(5)
O29B 0.052(5) 0.054(5) 0.116(8) -0.021(5) -0.007(5) -0.016(4)
O30B 0.046(4) 0.054(4) 0.069(5) -0.017(4) -0.002(4) 0.001(4)
O31B 0.063(5) 0.055(4) 0.076(5) 0.037(4) -0.008(4) -0.016(4)
O32B 0.054(5) 0.033(4) 0.079(6) -0.004(4) 0.004(4) 0.000(3)
C1B 0.070(7) 0.035(5) 0.103(9) -0.036(5) 0.017(7) 0.019(5)
C2B 0.123(10) 0.046(7) 0.200(14) -0.024(8) 0.043(11) 0.035(7)
C3B 0.15(2) 0.108(12) 0.361(18) 0.091(13) 0.07(2) 0.044(12)
C4B 0.177(17) 0.163(15) 0.247(13) -0.127(11) 0.134(12) -0.058(13)
C5B 0.056(8) 0.094(10) 0.33(3) 0.047(13) 0.028(12) 0.059(6)
C6B 0.100(9) 0.046(6) 0.045(6) -0.011(5) 0.004(6) -0.020(6)
C7B 0.166(13) 0.090(9) 0.064(8) 0.002(7) -0.001(9) -0.047(9)
C8B 0.316(19) 0.057(8) 0.083(10) -0.003(8) -0.076(13) -0.033(12)
C9B 0.38(3) 0.073(9) 0.091(13) 0.002(9) -0.071(18) -0.034(13)
C10B 0.229(15) 0.40(4) 0.094(15) -0.02(2) 0.081(13) -0.039(16)
C11B 0.044(6) 0.046(6) 0.075(8) 0.005(5) 0.007(6) 0.008(5)
C12B 0.065(7) 0.043(6) 0.105(9) -0.004(6) 0.053(6) -0.001(5)
C13B 0.122(15) 0.31(2) 0.182(12) 0.148(13) 0.085(10) 0.049(15)
C14B 0.106(13) 0.083(10) 0.28(3) -0.029(13) 0.056(15) 0.016(9)
C15B 0.129(12) 0.118(12) 0.30(2) -0.085(13) 0.136(11) -0.065(9)
C16B 0.045(6) 0.035(5) 0.061(6) -0.005(5) 0.006(5) -0.003(5)
C17B 0.074(8) 0.044(6) 0.066(7) -0.006(5) -0.003(7) 0.004(6)
C18B 0.164(14) 0.075(8) 0.105(13) 0.024(8) -0.025(12) -0.064(8)
C19B 0.075(9) 0.166(17) 0.103(13) 0.045(11) -0.018(9) 0.013(10)
C20B 0.202(17) 0.109(11) 0.063(9) -0.015(8) -0.052(10) 0.061(12)
C21B 0.065(7) 0.042(5) 0.084(9) 0.010(6) 0.014(7) -0.024(5)
C22B 0.075(8) 0.046(6) 0.130(11) -0.002(7) -0.007(8) -0.034(6)
C23B 0.185(17) 0.137(12) 0.201(14) 0.076(10) -0.012(14) -0.113(9)
C24B 0.147(14) 0.173(11) 0.255(14) -0.155(9) 0.061(13) -0.106(9)
C25B 0.125(11) 0.113(15) 0.38(3) -0.037(15) -0.142(14) -0.002(10)
C26B 0.049(6) 0.030(5) 0.086(7) 0.026(5) 0.016(6) -0.009(5)
C27B 0.092(9) 0.077(8) 0.050(7) 0.012(6) 0.014(7) 0.002(7)
C28B 0.097(10) 0.131(13) 0.096(11) 0.041(10) -0.009(9) -0.045(9)
C29B 0.145(15) 0.105(10) 0.091(11) -0.008(9) 0.014(12) -0.049(10)
C30B 0.130(12) 0.091(10) 0.121(13) 0.046(9) -0.003(12) 0.019(9)
C31B 0.073(7) 0.011(4) 0.095(9) -0.008(5) 0.002(7) -0.008(5)
C32B 0.101(9) 0.021(5) 0.108(9) -0.011(6) 0.018(8) -0.007(6)
C33B 0.091(9) 0.023(6) 0.249(18) 0.025(10) 0.004(12) 0.010(6)
C34B 0.21(2) 0.052(8) 0.139(10) -0.055(7) 0.047(11) -0.029(11)
C35B 0.095(9) 0.025(5) 0.142(13) 0.018(7) 0.018(9) -0.004(6)
C36B 0.075(7) 0.023(5) 0.092(8) -0.010(5) 0.016(6) 0.000(5)
C37B 0.119(10) 0.057(7) 0.083(8) -0.015(7) 0.013(8) -0.020(7)
C38B 0.132(14) 0.36(2) 0.074(12) 0.026(15) 0.014(10) -0.115(14)
C39B 0.38(3) 0.104(11) 0.20(2) -0.052(12) -0.09(2) -0.065(13)
C40B 0.106(12) 0.225(19) 0.107(16) 0.008(16) -0.026(11) 0.020(12)
C41B 0.065(7) 0.047(6) 0.125(10) -0.003(7) 0.033(7) 0.015(6)
C42B 0.077(9) 0.045(7) 0.162(12) -0.016(7) 0.032(8) 0.012(6)
C43B 0.205(12) 0.115(14) 0.305(18) -0.055(11) 0.203(10) 0.012(10)
C44B 0.187(19) 0.254(19) 0.247(16) -0.178(12) -0.034(14) 0.090(14)
C45B 0.276(19) 0.116(10) 0.182(16) 0.008(10) 0.068(13) 0.145(9)
C46B 0.098(9) 0.021(5) 0.131(10) -0.005(6) -0.019(8) 0.024(5)
C47B 0.124(12) 0.056(7) 0.109(10) 0.001(7) -0.027(9) -0.005(8)
C48B 0.173(16) 0.091(10) 0.23(2) 0.012(11) -0.015(15) 0.082(9)
C49B 0.147(13) 0.053(9) 0.165(16) 0.002(10) -0.012(12) -0.002(9)
C50B 0.151(14) 0.086(10) 0.180(15) 0.049(10) -0.088(11) -0.029(10)
C51B 0.059(7) 0.043(6) 0.232(15) -0.022(9) 0.041(9) -0.016(6)
C52B 0.092(9) 0.062(9) 0.350(16) -0.015(12) 0.089(13) 0.002(8)
C53B 0.029(8) 0.073(9) 0.48(3) 0.004(14) 0.005(17) 0.003(7)
C54B 0.18(2) 0.35(3) 0.405(15) -0.152(17) 0.155(16) -0.05(3)
C55B 0.054(10) 0.052(9) 0.63(2) 0.014(16) -0.020(19) 0.007(8)
C56B 0.072(8) 0.054(6) 0.082(7) -0.007(6) 0.034(6) 0.000(6)
C57B 0.173(14) 0.107(10) 0.072(8) -0.041(8) 0.023(10) -0.022(11)
C58B 0.57(4) 0.127(12) 0.060(13) 0.007(11) 0.03(2) 0.082(16)
C59B 0.277(16) 0.24(2) 0.144(14) -0.040(17) 0.127(13) 0.035(17)
C60B 0.211(15) 0.41(3) 0.20(2) 0.01(3) -0.105(16) -0.083(17)
C61B 0.058(7) 0.048(6) 0.094(9) 0.005(6) -0.006(7) -0.005(6)
C62B 0.044(7) 0.063(7) 0.135(11) -0.005(7) 0.016(7) -0.019(6)
C63B 0.152(15) 0.050(7) 0.202(15) -0.033(9) 0.076(13) -0.031(9)
C64B 0.037(7) 0.066(10) 0.48(3) 0.045(15) 0.063(12) -0.016(7)
C65B 0.224(18) 0.139(13) 0.175(13) 0.072(10) -0.046(13) -0.123(11)
C66B 0.083(8) 0.032(5) 0.102(8) 0.014(6) -0.019(7) -0.024(5)
C67B 0.120(12) 0.104(10) 0.115(10) 0.030(10) -0.032(9) -0.019(9)
C68B 0.129(17) 0.138(11) 0.176(18) 0.071(12) -0.025(14) 0.015(11)
C69B 0.123(12) 0.156(14) 0.168(16) 0.049(14) -0.094(10) -0.048(10)
C70B 0.19(2) 0.17(2) 0.103(11) 0.032(13) -0.024(12) -0.036(15)
C71B 0.070(7) 0.055(6) 0.058(7) 0.001(6) 0.001(6) 0.002(6)
C72B 0.109(10) 0.062(7) 0.081(9) -0.026(6) -0.020(8) 0.001(7)
C73B 0.187(19) 0.121(13) 0.071(9) -0.022(8) -0.023(11) -0.053(12)
C74B 0.152(13) 0.129(10) 0.111(11) -0.089(7) -0.008(11) 0.058(9)
C75B 0.131(11) 0.089(11) 0.095(12) -0.013(9) -0.019(10) -0.033(9)
C76B 0.057(6) 0.026(5) 0.075(7) 0.004(5) 0.009(6) -0.014(5)
C77B 0.064(7) 0.010(4) 0.078(6) -0.001(5) 0.007(5) 0.000(5)
C78B 0.061(7) 0.059(7) 0.082(8) 0.008(7) 0.007(7) 0.009(6)
C79B 0.106(10) 0.076(9) 0.088(9) 0.018(8) 0.001(8) -0.002(9)
N80B 0.101(9) 0.086(8) 0.068(7) -0.005(7) 0.002(6) 0.000(8)
C81B 0.083(9) 0.093(10) 0.084(9) 0.000(9) 0.020(8) -0.012(9)
C82B 0.061(7) 0.071(8) 0.071(7) 0.004(7) 0.022(6) 0.015(7)
C91B 0.091(13) 0.109(14) 0.196(17) 0.033(14) 0.007(12) 0.021(11)
C92B 0.135(16) 0.123(15) 0.164(12) 0.012(13) -0.013(13) 0.025(13)
C93B 0.054(7) 0.024(5) 0.149(9) -0.006(7) 0.024(8) -0.007(5)
N94B 0.218(14) 0.033(5) 0.123(8) 0.021(6) 0.047(10) 0.035(7)
C95B 0.105(10) 0.022(5) 0.115(8) -0.024(6) 0.029(8) -0.014(6)
C96B 0.222(18) 0.043(7) 0.127(10) 0.002(8) 0.040(12) 0.051(9)
C97B 0.129(15) 0.069(9) 0.117(11) -0.031(9) 0.012(12) 0.015(10)
Ag1C 0.1988(18) 0.1139(11) 0.0689(8) 0.0037(9) 0.0235(11) 0.0125(12)
N1C 0.134(12) 0.40(2) 0.133(15) 0.051(15) 0.025(13) 0.084(14)
O1C 0.248(18) 0.32(2) 0.173(17) 0.005(13) 0.036(14) 0.118(16)
O2C 0.105(11) 0.34(2) 0.200(17) -0.048(14) 0.029(12) 0.010(13)
O3C 0.139(11) 0.72(5) 0.22(2) 0.02(3) 0.077(14) 0.038(19)
C1D 0.77(3) 0.093(14) 0.266(17) 0.115(14) 0.010(18) 0.04(3)
C2D 0.75(2) 0.075(14) 0.163(17) 0.049(13) 0.029(16) -0.01(2)
C3D 0.795(18) 0.112(19) 0.23(3) -0.07(2) -0.007(19) 0.10(2)
O1D 0.75(3) 0.21(3) 0.263(16) 0.03(2) 0.12(2) -0.02(3)

loop_
_atom_type_symbol
_atom_type_description
_atom_type_scat_dispersion_real
_atom_type_scat_dispersion_imag
_atom_type_scat_source
C C 0.0033 0.0016 'International Tables Vol C Tables 4.2.6.8 and 6.1.1.4'
H H 0 0 'International Tables Vol C Tables 4.2.6.8 and 6.1.1.4'
Ag Ag -0.8971 1.1015 'International Tables Vol C Tables 4.2.6.8 and 6.1.1.4'
Cr Cr 0.3209 0.6236 'International Tables Vol C Tables 4.2.6.8 and 6.1.1.4'
F F 0.0171 0.0103 'International Tables Vol C Tables 4.2.6.8 and 6.1.1.4'
N N 0.0061 0.0033 'International Tables Vol C Tables 4.2.6.8 and 6.1.1.4'
Ni Ni 0.3393 1.1124 'International Tables Vol C Tables 4.2.6.8 and 6.1.1.4'
O O 0.0106 0.006 'International Tables Vol C Tables 4.2.6.8 and 6.1.1.4'

loop_
_geom_angle_atom_site_label_1
_geom_angle_atom_site_label_2
_geom_angle_atom_site_label_3
_geom_angle
F8A Cr1A O30A 88.6(3)
F8A Cr1A O3A 90.2(4)
O30A Cr1A O3A 89.5(4)
F8A Cr1A O1A 174.5(4)
O30A Cr1A O1A 96.2(4)
O3A Cr1A O1A 92.3(4)
F8A Cr1A O32A 85.6(3)
O30A Cr1A O32A 96.0(4)
O3A Cr1A O32A 173.0(4)
O1A Cr1A O32A 91.4(4)
F8A Cr1A F1A 85.9(3)
O30A Cr1A F1A 173.9(4)
O3A Cr1A F1A 87.8(4)
O1A Cr1A F1A 89.4(3)
O32A Cr1A F1A 86.3(3)
F1A Cr2A F2A 87.0(3)
F1A Cr2A O4A 93.3(4)
F2A Cr2A O4A 88.8(4)
F1A Cr2A O5A 178.7(5)
F2A Cr2A O5A 92.4(3)
O4A Cr2A O5A 87.8(5)
F1A Cr2A O2A 93.9(3)
F2A Cr2A O2A 178.3(5)
O4A Cr2A O2A 89.7(6)
O5A Cr2A O2A 86.7(4)
F1A Cr2A O7A 90.2(4)
F2A Cr2A O7A 90.6(4)
O4A Cr2A O7A 176.4(4)
O5A Cr2A O7A 88.7(5)
O2A Cr2A O7A 90.9(6)
O8A Cr3A F3A 91.6(5)
O8A Cr3A F2A 93.9(6)
F3A Cr3A F2A 89.5(3)
O8A Cr3A O11A 173.9(7)
F3A Cr3A O11A 91.7(4)
F2A Cr3A O11A 91.3(5)
O8A Cr3A O6A 87.9(7)
F3A Cr3A O6A 178.1(6)
F2A Cr3A O6A 92.4(5)
O11A Cr3A O6A 88.7(7)
O8A Cr3A O9A 86.7(8)
F3A Cr3A O9A 91.0(6)
F2A Cr3A O9A 179.2(8)
O11A Cr3A O9A 88.1(8)
O6A Cr3A O9A 87.1(7)
O10A Cr4A O12A 91.5(7)
O10A Cr4A F4A 177.2(5)
O12A Cr4A F4A 89.9(5)
O10A Cr4A F3A 92.4(5)
O12A Cr4A F3A 91.8(4)
F4A Cr4A F3A 90.1(3)
O10A Cr4A O15A 87.2(6)
O12A Cr4A O15A 177.5(5)
F4A Cr4A O15A 91.4(4)
F3A Cr4A O15A 90.4(4)
O10A Cr4A O13A 85.8(6)
O12A Cr4A O13A 89.9(6)
F4A Cr4A O13A 91.8(4)
F3A Cr4A O13A 177.5(5)
O15A Cr4A O13A 87.9(5)
O19A Cr5A F5A 91.5(4)
O19A Cr5A F4A 92.2(5)
F5A Cr5A F4A 90.4(3)
O19A Cr5A O14A 92.7(6)
F5A Cr5A O14A 174.6(6)
F4A Cr5A O14A 92.8(4)
O19A Cr5A O16A 177.9(6)
F5A Cr5A O16A 87.9(5)
F4A Cr5A O16A 89.8(4)
O14A Cr5A O16A 87.7(7)
O19A Cr5A O17A 89.3(6)
F5A Cr5A O17A 89.4(4)
F4A Cr5A O17A 178.4(5)
O14A Cr5A O17A 87.3(5)
O16A Cr5A O17A 88.6(6)
F6A Cr6A O23A 92.8(3)
F6A Cr6A F5A 88.7(3)
O23A Cr6A F5A 91.2(4)
F6A Cr6A O18A 177.6(5)
O23A Cr6A O18A 88.7(5)
F5A Cr6A O18A 93.1(4)
F6A Cr6A O21A 91.1(4)
O23A Cr6A O21A 91.2(6)
F5A Cr6A O21A 177.6(5)
O18A Cr6A O21A 87.0(5)
F6A Cr6A O20A 90.0(4)
O23A Cr6A O20A 176.4(5)
F5A Cr6A O20A 91.3(4)
O18A Cr6A O20A 88.5(5)
O21A Cr6A O20A 86.3(6)
F7A Cr7A O25A 93.4(3)
F7A Cr7A O22A 178.8(4)
O25A Cr7A O22A 87.7(4)
F7A Cr7A F6A 87.0(3)
O25A Cr7A F6A 178.0(4)
O22A Cr7A F6A 91.9(3)
F7A Cr7A O24A 89.5(4)
O25A Cr7A O24A 88.0(4)
O22A Cr7A O24A 91.1(4)
F6A Cr7A O24A 90.0(3)
F7A Cr7A O27A 92.6(4)
O25A Cr7A O27A 91.9(4)
O22A Cr7A O27A 86.8(4)
F6A Cr7A O27A 90.0(3)
O24A Cr7A O27A 177.9(4)
O29A Cr8A F8A 92.9(4)
O29A Cr8A F7A 178.1(4)
F8A Cr8A F7A 85.4(3)
O29A Cr8A O31A 96.6(4)
F8A Cr8A O31A 90.6(3)
F7A Cr8A O31A 84.3(3)
O29A Cr8A O28A 91.3(4)
F8A Cr8A O28A 91.5(4)
F7A Cr8A O28A 87.9(3)
O31A Cr8A O28A 171.7(4)
O29A Cr8A O26A 89.7(4)
F8A Cr8A O26A 176.5(4)
F7A Cr8A O26A 92.0(3)
O31A Cr8A O26A 86.8(4)
O28A Cr8A O26A 90.6(4)
Cr2A F1A Cr1A 121.2(3)
Cr3A F2A Cr2A 123.4(4)
Cr3A F3A Cr4A 124.3(4)
Cr4A F4A Cr5A 123.1(4)
Cr6A F5A Cr5A 123.2(3)
Cr6A F6A Cr7A 123.1(4)
Cr7A F7A Cr8A 121.1(4)
Cr8A F8A Cr1A 121.6(3)
C1A O1A Cr1A 130.0(8)
C1A O2A Cr2A 137.2(9)
C6A O3A Cr1A 136.3(10)
C6A O4A Cr2A 132.8(10)
C11A O5A Cr2A 132.4(10)
C11A O6A Cr3A 133.9(12)
C16A O7A Cr2A 134.7(14)
C16A O8A Cr3A 140.0(18)
C21A O9A Cr3A 135.1(18)
C21A O10A Cr4A 137.3(13)
C26A O11A Cr3A 138.0(13)
C26A O12A Cr4A 134.5(13)
C31A O13A Cr4A 134.2(10)
C31A O14A Cr5A 138.0(12)
C36A O15A Cr4A 132.7(10)
C36A O16A Cr5A 130.5(12)
C41A O17A Cr5A 138.4(12)
C41A O18A Cr6A 137.4(11)
C46A O19A Cr5A 138.9(11)
C46A O20A Cr6A 131.3(10)
C51A O21A Cr6A 132.5(11)
C51A O22A Cr7A 138.4(9)
C56A O23A Cr6A 138.0(10)
C56A O24A Cr7A 131.9(9)
C61A O25A Cr7A 134.6(9)
C61A O26A Cr8A 133.1(8)
C66A O27A Cr7A 135.9(9)
C66A O28A Cr8A 129.4(9)
C71A O29A Cr8A 133.4(10)
C71A O30A Cr1A 139.3(9)
C76A O31A Cr8A 132.3(7)
C76A O32A Cr1A 132.2(9)
O1A C1A O2A 128.2(13)
O1A C1A C2A 118.5(10)
O2A C1A C2A 111.8(11)
C5A C2A C3A 111.1(11)
C5A C2A C4A 108.8(11)
C3A C2A C4A 107.2(11)
C5A C2A C1A 110.5(11)
C3A C2A C1A 109.3(11)
C4A C2A C1A 109.7(11)
O4A C6A O3A 125.9(15)
O4A C6A C7A 114.8(13)
O3A C6A C7A 119.1(14)
C10A C7A C8A 112.7(16)
C10A C7A C6A 110.3(13)
C8A C7A C6A 108.3(14)
C10A C7A C9A 109.2(16)
C8A C7A C9A 102.5(12)
C6A C7A C9A 113.8(14)
O6A C11A O5A 129.1(16)
O6A C11A C12A 117.5(14)
O5A C11A C12A 113.4(13)
C15A C12A C11A 114.2(11)
C15A C12A C13A 108.0(13)
C11A C12A C13A 106.7(14)
C15A C12A C14A 109.5(12)
C11A C12A C14A 107.9(13)
C13A C12A C14A 110.5(11)
O8A C16A O7A 121(2)
O8A C16A C17A 132(2)
O7A C16A C17A 107(2)
C20A C17A C18A 112.9(15)
C20A C17A C19A 109.3(14)
C18A C17A C19A 107.8(16)
C20A C17A C16A 113.2(17)
C18A C17A C16A 101.7(17)
C19A C17A C16A 111.8(18)
O9A C21A O10A 123(2)
O9A C21A C22A 116(2)
O10A C21A C22A 120.2(16)
C21A C22A C25A 112.1(15)
C21A C22A C23A 112.9(17)
C25A C22A C23A 108.1(14)
C21A C22A C24A 107.2(16)
C25A C22A C24A 108.0(15)
C23A C22A C24A 108.3(14)
O11A C26A O12A 121.8(18)
O11A C26A C27A 120.4(16)
O12A C26A C27A 117.6(17)
C30A C27A C28A 111.7(15)
C30A C27A C29A 114.3(14)
C28A C27A C29A 109.2(13)
C30A C27A C26A 109.2(14)
C28A C27A C26A 111.5(14)
C29A C27A C26A 100.4(15)
O14A C31A O13A 119.6(12)
O14A C31A C32A 125.2(16)
O13A C31A C32A 112.5(13)
C33A C32A C35A 111.3(13)
C33A C32A C31A 110.6(11)
C35A C32A C31A 114.7(13)
C33A C32A C34A 110.2(13)
C35A C32A C34A 103.4(15)
C31A C32A C34A 106.2(11)
O16A C36A O15A 129.3(15)
O16A C36A C37A 118.9(14)
O15A C36A C37A 111.5(13)
C38A C37A C40A 108.2(13)
C38A C37A C39A 109.1(13)
C40A C37A C39A 108.7(14)
C38A C37A C36A 113.0(13)
C40A C37A C36A 114.7(12)
C39A C37A C36A 102.9(12)
O17A C41A O18A 121.3(15)
O17A C41A C42A 121.6(14)
O18A C41A C42A 117.0(14)
C45A C42A C41A 108.5(13)
C45A C42A C43A 111.1(15)
C41A C42A C43A 113.5(12)
C45A C42A C44A 109.5(13)
C41A C42A C44A 110.0(13)
C43A C42A C44A 104.2(15)
O19A C46A O20A 123.4(15)
O19A C46A C47A 112.9(13)
O20A C46A C47A 123.0(14)
C50A C47A C48A 110.7(15)
C50A C47A C49A 113.9(14)
C48A C47A C49A 108.4(13)
C50A C47A C46A 107.0(12)
C48A C47A C46A 111.7(14)
C49A C47A C46A 105.0(12)
O21A C51A O22A 120.5(13)
O21A C51A C52A 115.9(12)
O22A C51A C52A 121.0(12)
C54A C52A C51A 111.1(11)
C54A C52A C55A 115.9(13)
C51A C52A C55A 101.6(12)
C54A C52A C53A 102.1(12)
C51A C52A C53A 119.8(14)
C55A C52A C53A 107.0(13)
O23A C56A O24A 122.8(13)
O23A C56A C57A 120.7(12)
O24A C56A C57A 116.4(12)
C60A C57A C59A 110.7(11)
C60A C57A C58A 111.2(13)
C59A C57A C58A 110.0(13)
C60A C57A C56A 110.0(13)
C59A C57A C56A 108.0(11)
C58A C57A C56A 106.7(11)
O25A C61A O26A 123.2(12)
O25A C61A C62A 122.3(12)
O26A C61A C62A 114.2(10)
C65A C62A C61A 104.4(10)
C65A C62A C63A 109.1(10)
C61A C62A C63A 111.4(9)
C65A C62A C64A 114.3(11)
C61A C62A C64A 110.0(11)
C63A C62A C64A 107.6(11)
O28A C66A O27A 125.8(13)
O28A C66A C67A 116.3(11)
O27A C66A C67A 117.8(11)
C68A C67A C70A 111.9(12)
C68A C67A C66A 113.1(11)
C70A C67A C66A 108.7(11)
C68A C67A C69A 107.3(11)
C70A C67A C69A 105.4(12)
C66A C67A C69A 110.1(12)
O30A C71A O29A 119.1(13)
O30A C71A C72A 130.0(14)
O29A C71A C72A 110.9(13)
C71A C72A C75A 103.3(12)
C71A C72A C73A 109.4(12)
C75A C72A C73A 112.2(14)
C71A C72A C74A 113.8(12)
C75A C72A C74A 109.6(11)
C73A C72A C74A 108.5(14)
O32A C76A O31A 124.1(12)
O32A C76A C77A 119.6(13)
O31A C76A C77A 116.3(12)
C78A C77A C82A 116.5(15)
C78A C77A C76A 121.1(14)
C82A C77A C76A 122.3(14)
C77A C78A C79A 119.6(18)
N80A C79A C78A 120.6(16)
C79A N80A C81A 120.4(16)
C79A N80A Ag1C 118.7(12)
C81A N80A Ag1C 120.9(14)
N80A C81A C82A 122.4(19)
C81A C82A C77A 120.4(17)
C91A C92A C93A 125.4(17)
N94A C93A C92A 125.3(13)
C95A N94A C93A 122.7(13)
N94A C95A C96A 118.7(14)
C97A C96A C95A 118.1(17)
O30B Cr1B F1B 176.4(3)
O30B Cr1B F8B 91.5(3)
F1B Cr1B F8B 85.0(2)
O30B Cr1B O1B 95.5(3)
F1B Cr1B O1B 88.1(3)
F8B Cr1B O1B 171.5(3)
O30B Cr1B O32B 95.4(3)
F1B Cr1B O32B 85.0(3)
F8B Cr1B O32B 85.6(3)
O1B Cr1B O32B 89.0(4)
O30B Cr1B O3B 92.7(4)
F1B Cr1B O3B 86.8(3)
F8B Cr1B O3B 90.7(3)
O1B Cr1B O3B 93.8(4)
O32B Cr1B O3B 171.2(3)
F1B Cr2B O4B 93.8(3)
F1B Cr2B F2B 86.2(3)
O4B Cr2B F2B 90.0(3)
F1B Cr2B O2B 95.4(3)
O4B Cr2B O2B 91.9(4)
F2B Cr2B O2B 177.4(4)
F1B Cr2B O7B 88.2(3)
O4B Cr2B O7B 178.0(4)
F2B Cr2B O7B 90.5(3)
O2B Cr2B O7B 87.6(4)
F1B Cr2B O5B 176.2(3)
O4B Cr2B O5B 88.5(4)
F2B Cr2B O5B 90.8(3)
O2B Cr2B O5B 87.5(4)
O7B Cr2B O5B 89.5(4)
F3B Cr3B F2B 88.6(3)
F3B Cr3B O11B 91.0(3)
F2B Cr3B O11B 89.6(3)
F3B Cr3B O8B 88.2(3)
F2B Cr3B O8B 91.8(3)
O11B Cr3B O8B 178.4(3)
F3B Cr3B O6B 178.0(3)
F2B Cr3B O6B 93.4(3)
O11B Cr3B O6B 88.9(4)
O8B Cr3B O6B 91.8(4)
F3B Cr3B O9B 91.1(3)
F2B Cr3B O9B 179.7(4)
O11B Cr3B O9B 90.5(4)
O8B Cr3B O9B 88.2(3)
O6B Cr3B O9B 86.9(4)
F4B Cr4B F3B 89.7(3)
F4B Cr4B O15B 91.4(4)
F3B Cr4B O15B 90.0(3)
F4B Cr4B O12B 88.9(4)
F3B Cr4B O12B 89.7(3)
O15B Cr4B O12B 179.6(4)
F4B Cr4B O13B 90.9(3)
F3B Cr4B O13B 178.4(4)
O15B Cr4B O13B 91.5(4)
O12B Cr4B O13B 88.8(4)
F4B Cr4B O10B 177.7(3)
F3B Cr4B O10B 92.5(3)
O15B Cr4B O10B 87.8(4)
O12B Cr4B O10B 91.9(4)
O13B Cr4B O10B 86.9(3)
O14B Cr5B F5B 177.5(4)
O14B Cr5B O19B 88.4(4)
F5B Cr5B O19B 90.4(3)
O14B Cr5B F4B 92.4(3)
F5B Cr5B F4B 89.8(3)
O19B Cr5B F4B 90.3(4)
O14B Cr5B O16B 92.6(4)
F5B Cr5B O16B 88.6(4)
O19B Cr5B O16B 178.6(4)
F4B Cr5B O16B 88.8(4)
O14B Cr5B O17B 87.8(4)
F5B Cr5B O17B 90.1(4)
O19B Cr5B O17B 90.7(5)
F4B Cr5B O17B 179.0(4)
O16B Cr5B O17B 90.2(5)
F6B Cr6B O21B 90.8(4)
F6B Cr6B F5B 89.1(3)
O21B Cr6B F5B 178.0(5)
F6B Cr6B O18B 177.8(5)
O21B Cr6B O18B 87.7(4)
F5B Cr6B O18B 92.5(3)
F6B Cr6B O23B 92.3(4)
O21B Cr6B O23B 89.6(6)
F5B Cr6B O23B 88.4(4)
O18B Cr6B O23B 89.2(5)
F6B Cr6B O20B 89.0(4)
O21B Cr6B O20B 92.1(5)
F5B Cr6B O20B 89.9(4)
O18B Cr6B O20B 89.5(5)
O23B Cr6B O20B 177.8(5)
F7B Cr7B O25B 92.7(3)
F7B Cr7B F6B 87.3(3)
O25B Cr7B F6B 178.4(4)
F7B Cr7B O24B 90.1(3)
O25B Cr7B O24B 87.7(4)
F6B Cr7B O24B 90.6(4)
F7B Cr7B O27B 93.1(3)
O25B Cr7B O27B 93.5(4)
F6B Cr7B O27B 88.2(4)
O24B Cr7B O27B 176.6(4)
F7B Cr7B O22B 178.0(4)
O25B Cr7B O22B 89.0(4)
F6B Cr7B O22B 91.0(4)
O24B Cr7B O22B 88.8(5)
O27B Cr7B O22B 88.0(5)
O29B Cr8B F8B 93.6(3)
O29B Cr8B O26B 88.3(4)
F8B Cr8B O26B 177.6(4)
O29B Cr8B O28B 91.3(4)
F8B Cr8B O28B 90.4(3)
O26B Cr8B O28B 91.0(4)
O29B Cr8B F7B 179.7(4)
F8B Cr8B F7B 86.2(3)
O26B Cr8B F7B 92.0(3)
O28B Cr8B F7B 88.8(4)
O29B Cr8B O31B 94.9(4)
F8B Cr8B O31B 91.9(3)
O26B Cr8B O31B 86.4(4)
O28B Cr8B O31B 173.2(4)
F7B Cr8B O31B 85.0(3)
Cr2B F1B Cr1B 121.5(3)
Cr3B F2B Cr2B 123.5(3)
Cr3B F3B Cr4B 123.6(3)
Cr4B F4B Cr5B 123.6(4)
Cr6B F5B Cr5B 124.8(3)
Cr6B F6B Cr7B 123.5(4)
Cr7B F7B Cr8B 121.9(3)
Cr8B F8B Cr1B 119.9(3)
C1B O1B Cr1B 126.6(9)
C1B O2B Cr2B 135.4(9)
C6B O3B Cr1B 136.2(9)
C6B O4B Cr2B 129.1(8)
C11B O5B Cr2B 131.3(9)
C11B O6B Cr3B 134.0(8)
C16B O7B Cr2B 138.1(7)
C16B O8B Cr3B 127.7(8)
C21B O9B Cr3B 126.6(9)
C21B O10B Cr4B 136.0(7)
C26B O11B Cr3B 136.2(8)
C26B O12B Cr4B 126.2(8)
C31B O13B Cr4B 128.8(8)
C31B O14B Cr5B 135.3(8)
C36B O15B Cr4B 136.5(9)
C36B O16B Cr5B 130.0(10)
C41B O17B Cr5B 130.9(11)
C41B O18B Cr6B 136.3(9)
C46B O19B Cr5B 136.5(9)
C46B O20B Cr6B 126.3(12)
C51B O21B Cr6B 129.6(11)
C51B O22B Cr7B 135.9(11)
C56B O23B Cr6B 135.7(10)
C56B O24B Cr7B 126.7(9)
C61B O25B Cr7B 127.2(9)
C61B O26B Cr8B 137.5(9)
C66B O27B Cr7B 134.6(9)
C66B O28B Cr8B 126.8(10)
C71B O29B Cr8B 128.5(8)
C71B O30B Cr1B 132.7(9)
C76B O31B Cr8B 132.4(7)
C76B O32B Cr1B 129.1(9)
O2B C1B O1B 128.2(12)
O2B C1B C2B 118.4(12)
O1B C1B C2B 112.9(11)
C5B C2B C3B 115.2(14)
C5B C2B C4B 111.4(14)
C3B C2B C4B 104.6(12)
C5B C2B C1B 110.2(10)
C3B C2B C1B 111.9(13)
C4B C2B C1B 102.7(13)
O3B C6B O4B 126.9(12)
O3B C6B C7B 120.7(11)
O4B C6B C7B 111.5(11)
C8B C7B C9B 112.3(13)
C8B C7B C10B 103.7(14)
C9B C7B C10B 104.6(15)
C8B C7B C6B 112.4(11)
C9B C7B C6B 106.0(12)
C10B C7B C6B 117.6(13)
O5B C11B O6B 126.3(12)
O5B C11B C12B 119.5(11)
O6B C11B C12B 114.2(10)
C11B C12B C15B 120.1(11)
C11B C12B C13B 102.4(11)
C15B C12B C13B 104.6(13)
C11B C12B C14B 111.3(11)
C15B C12B C14B 112.3(12)
C13B C12B C14B 104.0(14)
O7B C16B O8B 125.2(11)
O7B C16B C17B 117.0(9)
O8B C16B C17B 117.8(10)
C20B C17B C18B 109.5(11)
C20B C17B C19B 110.8(12)
C18B C17B C19B 108.6(11)
C20B C17B C16B 111.5(9)
C18B C17B C16B 108.9(10)
C19B C17B C16B 107.5(11)
O10B C21B O9B 125.9(11)
O10B C21B C22B 119.2(11)
O9B C21B C22B 114.9(11)
C25B C22B C21B 110.5(11)
C25B C22B C23B 112.7(14)
C21B C22B C23B 105.5(12)
C25B C22B C24B 111.5(13)
C21B C22B C24B 109.6(11)
C23B C22B C24B 106.8(11)
O11B C26B O12B 124.4(12)
O11B C26B C27B 117.8(11)
O12B C26B C27B 117.5(10)
C30B C27B C28B 113.8(11)
C30B C27B C29B 109.1(12)
C28B C27B C29B 105.7(12)
C30B C27B C26B 113.6(11)
C28B C27B C26B 105.4(11)
C29B C27B C26B 108.9(10)
O13B C31B O14B 126.6(9)
O13B C31B C32B 118.6(11)
O14B C31B C32B 114.8(11)
C33B C32B C35B 112.2(10)
C33B C32B C34B 108.3(12)
C35B C32B C34B 109.7(11)
C33B C32B C31B 108.0(10)
C35B C32B C31B 111.9(10)
C34B C32B C31B 106.5(10)
O16B C36B O15B 122.9(14)
O16B C36B C37B 123.7(13)
O15B C36B C37B 113.2(12)
C36B C37B C38B 108.0(12)
C36B C37B C40B 111.2(13)
C38B C37B C40B 110.9(13)
C36B C37B C39B 102.5(13)
C38B C37B C39B 111.9(15)
C40B C37B C39B 112.1(14)
O18B C41B O17B 123.6(14)
O18B C41B C42B 120.1(13)
O17B C41B C42B 115.9(13)
C43B C42B C45B 110.1(13)
C43B C42B C41B 110.1(11)
C45B C42B C41B 104.4(12)
C43B C42B C44B 109.7(13)
C45B C42B C44B 109.1(12)
C41B C42B C44B 113.3(13)
O19B C46B O20B 128.7(16)
O19B C46B C47B 116.9(12)
O20B C46B C47B 114.3(14)
C50B C47B C48B 112.3(12)
C50B C47B C49B 113.0(13)
C48B C47B C49B 107.5(11)
C50B C47B C46B 111.1(11)
C48B C47B C46B 103.2(13)
C49B C47B C46B 109.3(12)
O22B C51B O21B 124.6(15)
O22B C51B C52B 116.8(13)
O21B C51B C52B 118.3(12)
C55B C52B C53B 110.9(13)
C55B C52B C54B 110.7(15)
C53B C52B C54B 111.5(17)
C55B C52B C51B 106.0(13)
C53B C52B C51B 112.3(12)
C54B C52B C51B 105.2(18)
O23B C56B O24B 125.8(14)
O23B C56B C57B 115.7(12)
O24B C56B C57B 118.5(12)
C58B C57B C60B 115.0(17)
C58B C57B C59B 109.2(16)
C60B C57B C59B 110.0(14)
C58B C57B C56B 106.4(13)
C60B C57B C56B 108.1(16)
C59B C57B C56B 107.8(13)
O26B C61B O25B 123.1(12)
O26B C61B C62B 123.0(12)
O25B C61B C62B 113.2(12)
C65B C62B C64B 114.9(15)
C65B C62B C63B 108.3(12)
C64B C62B C63B 110.0(13)
C65B C62B C61B 112.4(11)
C64B C62B C61B 105.1(11)
C63B C62B C61B 105.8(11)
O27B C66B O28B 125.1(14)
O27B C66B C67B 116.6(13)
O28B C66B C67B 118.2(14)
C70B C67B C66B 115.0(13)
C70B C67B C68B 107.0(14)
C66B C67B C68B 109.2(13)
C70B C67B C69B 113.3(14)
C66B C67B C69B 104.5(12)
C68B C67B C69B 107.6(12)
O30B C71B O29B 128.4(13)
O30B C71B C72B 123.5(12)
O29B C71B C72B 107.7(11)
C73B C72B C75B 114.5(12)
C73B C72B C74B 108.8(12)
C75B C72B C74B 113.0(11)
C73B C72B C71B 101.8(10)
C75B C72B C71B 113.4(11)
C74B C72B C71B 104.4(10)
O32B C76B O31B 126.1(13)
O32B C76B C77B 120.3(12)
O31B C76B C77B 113.5(11)
C78B C77B C82B 122.6(13)
C78B C77B C76B 117.4(12)
C82B C77B C76B 119.9(12)
C77B C78B C79B 115.6(15)
N80B C79B C78B 122.4(17)
C81B N80B C79B 121.7(16)
C81B N80B Ag1C 118.3(12)
C79B N80B Ag1C 120.0(12)
N80B C81B C82B 123.8(16)
C81B C82B C77B 113.6(14)
C93B C92B C91B 112(2)
C92B C93B N94B 114.0(15)
C95B N94B C93B 123.7(14)
N94B C95B C96B 129.1(14)
C97B C96B C95B 128.4(18)
N80A Ag1C N80B 145.0(6)
N80A Ag1C O2C 92.8(7)
N80B Ag1C O2C 119.6(7)
O2C N1C O3C 134(4)
O2C N1C O1C 106(3)
O3C N1C O1C 118(3)
N1C O2C Ag1C 112(2)
C3D C2D O1D 108(4)
C3D C2D C1D 147(5)
O1D C2D C1D 105(5)

loop_
_geom_bond_atom_site_label_1
_geom_bond_atom_site_label_2
_geom_bond_distance
Cr1A F8A 2.052(7)
Cr1A O30A 2.053(10)
Cr1A O3A 2.058(10)
Cr1A O1A 2.070(11)
Cr1A O32A 2.078(9)
Cr1A F1A 2.079(6)
Cr2A F1A 1.881(7)
Cr2A F2A 1.919(6)
Cr2A O4A 1.952(11)
Cr2A O5A 1.965(10)
Cr2A O2A 1.960(9)
Cr2A O7A 1.999(13)
Cr3A O8A 1.895(17)
Cr3A F3A 1.903(8)
Cr3A F2A 1.911(8)
Cr3A O11A 1.919(15)
Cr3A O6A 1.977(13)
Cr3A O9A 1.992(16)
Cr4A O10A 1.878(14)
Cr4A O12A 1.901(14)
Cr4A F4A 1.909(8)
Cr4A F3A 1.908(7)
Cr4A O15A 1.937(11)
Cr4A O13A 1.989(10)
Cr5A O19A 1.891(12)
Cr5A F5A 1.914(6)
Cr5A F4A 1.916(8)
Cr5A O14A 1.922(10)
Cr5A O16A 1.943(12)
Cr5A O17A 1.969(13)
Cr6A F6A 1.891(6)
Cr6A O23A 1.894(11)
Cr6A F5A 1.905(8)
Cr6A O18A 1.909(10)
Cr6A O21A 1.934(12)
Cr6A O20A 1.948(11)
Cr7A F7A 1.912(7)
Cr7A O25A 1.926(8)
Cr7A O22A 1.926(10)
Cr7A F6A 1.938(6)
Cr7A O24A 1.950(10)
Cr7A O27A 1.964(9)
Cr8A O29A 1.935(10)
Cr8A F8A 1.963(7)
Cr8A F7A 2.012(6)
Cr8A O31A 2.013(8)
Cr8A O28A 2.034(11)
Cr8A O26A 2.035(10)
O1A C1A 1.167(15)
O2A C1A 1.202(15)
O3A C6A 1.277(18)
O4A C6A 1.203(19)
O5A C11A 1.245(18)
O6A C11A 1.16(2)
O7A C16A 1.35(3)
O8A C16A 1.17(3)
O9A C21A 1.19(2)
O10A C21A 1.27(3)
O11A C26A 1.24(2)
O12A C26A 1.31(2)
O13A C31A 1.23(2)
O14A C31A 1.18(2)
O15A C36A 1.263(18)
O16A C36A 1.168(19)
O17A C41A 1.15(2)
O18A C41A 1.240(19)
O19A C46A 1.197(19)
O20A C46A 1.310(18)
O21A C51A 1.249(17)
O22A C51A 1.275(16)
O23A C56A 1.257(17)
O24A C56A 1.267(16)
O25A C61A 1.211(15)
O26A C61A 1.275(16)
O27A C66A 1.252(15)
O28A C66A 1.246(16)
O29A C71A 1.331(18)
O30A C71A 1.216(19)
O31A C76A 1.282(15)
O32A C76A 1.242(15)
C1A C2A 1.577(18)
C2A C5A 1.475(14)
C2A C3A 1.504(14)
C2A C4A 1.523(15)
C6A C7A 1.51(2)
C7A C10A 1.483(16)
C7A C8A 1.498(15)
C7A C9A 1.519(15)
C11A C12A 1.50(2)
C12A C15A 1.507(14)
C12A C13A 1.507(15)
C12A C14A 1.509(14)
C16A C17A 1.51(3)
C17A C20A 1.482(16)
C17A C18A 1.499(16)
C17A C19A 1.513(16)
C21A C22A 1.45(3)
C22A C25A 1.490(16)
C22A C23A 1.497(16)
C22A C24A 1.505(16)
C26A C27A 1.56(3)
C27A C30A 1.488(16)
C27A C28A 1.493(16)
C27A C29A 1.504(15)
C31A C32A 1.494(16)
C32A C33A 1.479(15)
C32A C35A 1.496(15)
C32A C34A 1.515(15)
C36A C37A 1.57(2)
C37A C38A 1.476(14)
C37A C40A 1.506(15)
C37A C39A 1.509(14)
C41A C42A 1.50(2)
C42A C45A 1.495(15)
C42A C43A 1.505(15)
C42A C44A 1.521(15)
C46A C47A 1.54(2)
C47A C50A 1.474(15)
C47A C48A 1.502(15)
C47A C49A 1.515(15)
C51A C52A 1.49(2)
C52A C54A 1.482(14)
C52A C55A 1.497(15)
C52A C53A 1.518(15)
C56A C57A 1.54(2)
C57A C60A 1.494(14)
C57A C59A 1.508(14)
C57A C58A 1.512(15)
C61A C62A 1.511(17)
C62A C65A 1.499(13)
C62A C63A 1.503(12)
C62A C64A 1.522(13)
C66A C67A 1.500(19)
C67A C68A 1.487(14)
C67A C70A 1.495(14)
C67A C69A 1.525(14)
C71A C72A 1.46(2)
C72A C75A 1.484(14)
C72A C73A 1.486(15)
C72A C74A 1.509(14)
C76A C77A 1.469(19)
C77A C78A 1.37(2)
C77A C82A 1.40(2)
C78A C79A 1.39(2)
C79A N80A 1.31(2)
N80A C81A 1.30(2)
N80A Ag1C 2.245(15)
C81A C82A 1.33(2)
C91A C92A 1.42(3)
C92A C93A 1.48(3)
C93A N94A 1.46(2)
N94A C95A 1.38(2)
C95A C96A 1.43(3)
C96A C97A 1.44(3)
Cr1B O30B 2.055(8)
Cr1B F1B 2.067(6)
Cr1B F8B 2.075(6)
Cr1B O1B 2.073(11)
Cr1B O32B 2.124(9)
Cr1B O3B 2.131(9)
Cr2B F1B 1.888(6)
Cr2B O4B 1.922(9)
Cr2B F2B 1.941(6)
Cr2B O2B 1.952(8)
Cr2B O7B 1.958(9)
Cr2B O5B 1.993(9)
Cr3B F3B 1.918(6)
Cr3B F2B 1.918(6)
Cr3B O11B 1.935(8)
Cr3B O8B 1.951(8)
Cr3B O6B 1.952(9)
Cr3B O9B 1.973(8)
Cr4B F4B 1.895(7)
Cr4B F3B 1.915(6)
Cr4B O15B 1.927(10)
Cr4B O12B 1.952(10)
Cr4B O13B 1.965(7)
Cr4B O10B 1.972(9)
Cr5B O14B 1.916(7)
Cr5B F5B 1.918(6)
Cr5B O19B 1.937(11)
Cr5B F4B 1.941(7)
Cr5B O16B 1.959(11)
Cr5B O17B 1.961(11)
Cr6B F6B 1.890(7)
Cr6B O21B 1.897(11)
Cr6B F5B 1.901(8)
Cr6B O18B 1.950(9)
Cr6B O23B 1.958(12)
Cr6B O20B 1.996(12)
Cr7B F7B 1.901(6)
Cr7B O25B 1.936(8)
Cr7B F6B 1.943(7)
Cr7B O24B 1.959(10)
Cr7B O27B 1.977(11)
Cr7B O22B 1.976(10)
Cr8B O29B 1.943(10)
Cr8B F8B 1.951(7)
Cr8B O26B 1.963(9)
Cr8B O28B 1.967(11)
Cr8B F7B 1.970(6)
Cr8B O31B 1.983(9)
O1B C1B 1.221(17)
O2B C1B 1.222(15)
O3B C6B 1.227(16)
O4B C6B 1.281(16)
O5B C11B 1.211(15)
O6B C11B 1.293(15)
O7B C16B 1.234(14)
O8B C16B 1.302(13)
O9B C21B 1.282(14)
O10B C21B 1.212(16)
O11B C26B 1.276(14)
O12B C26B 1.302(15)
O13B C31B 1.215(16)
O14B C31B 1.276(16)
O15B C36B 1.322(17)
O16B C36B 1.221(17)
O17B C41B 1.267(17)
O18B C41B 1.235(18)
O19B C46B 1.201(18)
O20B C46B 1.258(17)
O21B C51B 1.279(17)
O22B C51B 1.189(17)
O23B C56B 1.240(17)
O24B C56B 1.302(16)
O25B C61B 1.313(16)
O26B C61B 1.233(17)
O27B C66B 1.258(19)
O28B C66B 1.323(18)
O29B C71B 1.330(17)
O30B C71B 1.157(16)
O31B C76B 1.299(15)
O32B C76B 1.212(15)
C1B C2B 1.533(17)
C2B C5B 1.474(14)
C2B C3B 1.492(15)
C2B C4B 1.527(15)
C6B C7B 1.543(19)
C7B C8B 1.487(14)
C7B C9B 1.508(14)
C7B C10B 1.520(15)
C11B C12B 1.488(17)
C12B C15B 1.498(14)
C12B C13B 1.517(14)
C12B C14B 1.523(14)
C16B C17B 1.543(17)
C17B C20B 1.507(13)
C17B C18B 1.506(13)
C17B C19B 1.508(13)
C21B C22B 1.505(17)
C22B C25B 1.492(14)
C22B C23B 1.502(14)
C22B C24B 1.503(14)
C26B C27B 1.543(18)
C27B C30B 1.484(14)
C27B C28B 1.482(13)
C27B C29B 1.526(14)
C31B C32B 1.525(14)
C32B C33B 1.492(14)
C32B C35B 1.501(13)
C32B C34B 1.507(13)
C36B C37B 1.47(2)
C37B C38B 1.481(15)
C37B C40B 1.508(14)
C37B C39B 1.504(14)
C41B C42B 1.502(19)
C42B C43B 1.487(15)
C42B C45B 1.498(15)
C42B C44B 1.505(15)
C46B C47B 1.60(2)
C47B C50B 1.488(15)
C47B C48B 1.491(14)
C47B C49B 1.504(15)
C51B C52B 1.51(2)
C52B C55B 1.502(15)
C52B C53B 1.497(14)
C52B C54B 1.503(15)
C56B C57B 1.57(2)
C57B C58B 1.471(14)
C57B C60B 1.495(15)
C57B C59B 1.492(15)
C61B C62B 1.550(18)
C62B C65B 1.494(14)
C62B C64B 1.487(13)
C62B C63B 1.500(14)
C66B C67B 1.49(2)
C67B C70B 1.493(15)
C67B C68B 1.516(14)
C67B C69B 1.516(15)
C71B C72B 1.630(18)
C72B C73B 1.477(14)
C72B C75B 1.491(14)
C72B C74B 1.501(14)
C76B C77B 1.517(19)
C77B C78B 1.363(19)
C77B C82B 1.416(19)
C78B C79B 1.38(2)
C79B N80B 1.30(2)
N80B C81B 1.27(2)
N80B Ag1C 2.284(13)
C81B C82B 1.39(2)
C91B C92B 1.65(3)
C92B C93B 1.32(3)
C93B N94B 1.40(2)
N94B C95B 1.38(2)
C95B C96B 1.54(3)
C96B C97B 1.35(3)
Ag1C O2C 2.47(2)
N1C O2C 1.15(3)
N1C O3C 1.26(3)
N1C O1C 1.40(4)
C1D C2D 1.56(7)
C2D C3D 1.42(9)
C2D O1D 1.50(6)
